data_4126339
loop_
_publ_author_name
'Moussawi, Mhamad Aly'
'Leclerc-Laronze, Nathalie'
'Floquet, S\'ebastien'
'Abramov, Pavel A.'
'Sokolov, Maxim Nailyevich'
'Cordier, Stephane'
'Ponchel, Anne'
'Monflier, Eric'
'Bricout, Herve'
'Landy, David'
'Haouas, Mohamed'
'Marrot, Jerome'
'Cadot, Emmanuel'

_publ_section_title
;
 Polyoxometalate, Cationic Cluster and &#xF067;\g-Cyclodextrin. From
 Primary Interactions to Supramolecular Hybrid Materials.
;
_journal_name_full 'Journal of the American Chemical Society'
_journal_paper_doi 10.1021/jacs.7b07317
_journal_year 2017
_chemical_absolute_configuration ad
_chemical_formula_sum 'C96 H239 Br12 K2 O180.5 P2 Ta6 W18'
_chemical_formula_weight 9775.92
_space_group_crystal_system tetragonal
_space_group_IT_number 92
_space_group_name_Hall 'P 4abw 2nw'
_space_group_name_H-M_alt 'P 41 21 2'
_symmetry_space_group_name_Hall 'P 4abw 2nw'
_symmetry_space_group_name_H-M 'P 41 21 2'
_atom_sites_solution_hydrogens geom
_audit_creation_method SHELXL-2014/7
_cell_angle_alpha 90
_cell_angle_beta 90
_cell_angle_gamma 90
_cell_formula_units_Z 8
_cell_length_a 23.985(3)
_cell_length_b 23.985(3)
_cell_length_c 89.175(18)
_cell_measurement_temperature 100(2)
_cell_volume 51301(14)
_computing_cell_refinement 'XDS package'
_computing_data_collection 'XDS package'
_computing_data_reduction 'XDS package'
_computing_molecular_graphics 'Bruker SHELXTL'
_computing_publication_material 'Bruker SHELXTL'
_computing_structure_refinement 'SHELXL-2014/7 (Sheldrick, 2014)'
_computing_structure_solution 'SHELXT (Sheldrick 2015)'
_diffrn_ambient_temperature 100(2)
_diffrn_measured_fraction_theta_full 0.990
_diffrn_measured_fraction_theta_max 0.990
_diffrn_measurement_device_type 'PROXIMA 2A - Synchrotron SOLEIL'
_diffrn_measurement_method '\f scan'
_diffrn_radiation_type synchrotron
_diffrn_radiation_wavelength 0.72931
_diffrn_reflns_av_R_equivalents 0.2278
_diffrn_reflns_av_unetI/netI 0.0919
_diffrn_reflns_Laue_measured_fraction_full 0.990
_diffrn_reflns_Laue_measured_fraction_max 0.990
_diffrn_reflns_limit_h_max 28
_diffrn_reflns_limit_h_min -28
_diffrn_reflns_limit_k_max 28
_diffrn_reflns_limit_k_min -28
_diffrn_reflns_limit_l_max 104
_diffrn_reflns_limit_l_min -105
_diffrn_reflns_number 532679
_diffrn_reflns_point_group_measured_fraction_full 0.989
_diffrn_reflns_point_group_measured_fraction_max 0.989
_diffrn_reflns_theta_full 25.613
_diffrn_reflns_theta_max 25.613
_diffrn_reflns_theta_min 0.902
_diffrn_source synchrotron
_exptl_absorpt_coefficient_mu 13.026
_exptl_absorpt_correction_type multi-scan
_exptl_crystal_colour green
_exptl_crystal_density_diffrn 2.531
_exptl_crystal_description parallelepiped
_exptl_crystal_F_000 36136
_exptl_crystal_size_max 0.010
_exptl_crystal_size_mid 0.010
_exptl_crystal_size_min 0.010
_refine_diff_density_max 3.623
_refine_diff_density_min -3.505
_refine_diff_density_rms 0.327
_refine_ls_abs_structure_details
; 
 Flack x determined using 7017 quotients [(I+)-(I-)]/[(I+)+(I-)] 
 (Parsons, Flack and Wagner, Acta Cryst. B69 (2013) 249-259). 
;
_refine_ls_abs_structure_Flack 0.147(8)
_refine_ls_extinction_method none
_refine_ls_goodness_of_fit_ref 1.012
_refine_ls_hydrogen_treatment constr
_refine_ls_matrix_type full
_refine_ls_number_parameters 1718
_refine_ls_number_reflns 44271
_refine_ls_number_restraints 878
_refine_ls_restrained_S_all 1.010
_refine_ls_R_factor_all 0.1561
_refine_ls_R_factor_gt 0.1025
_refine_ls_shift/su_max 0.031
_refine_ls_shift/su_mean 0.000
_refine_ls_structure_factor_coef Fsqd
_refine_ls_weighting_details 'w=1/[\s^2^(Fo^2^)+(0.0914P)^2^+1699.0852P] where P=(Fo^2^+2Fc^2^)/3'
_refine_ls_weighting_scheme calc
_refine_ls_wR_factor_gt 0.2349
_refine_ls_wR_factor_ref 0.2802
_reflns_Friedel_coverage 0.824
_reflns_Friedel_fraction_full 0.987
_reflns_Friedel_fraction_max 0.987
_reflns_number_gt 22525
_reflns_number_total 44271
_reflns_threshold_expression 'I > 2\s(I)'
_cod_data_source_file p3p10d_sq.cif
_cod_data_source_block p3p10d_sq
_cod_original_cell_volume 51301(18)
_cod_original_formula_sum 'C96 H239 Br12 K2 O180.50 P2 Ta6 W18'
_cod_database_code 4126339
_shelx_shelxl_version_number 2014/7
_shelx_space_group_comment
; 
The symmetry employed for this shelxl refinement is uniquely defined 
by the following loop, which should always be used as a source of 
symmetry information in preference to the above space-group names. 
They are only intended as comments. 
;
_shelx_estimated_absorpt_t_min 0.881
_shelx_estimated_absorpt_t_max 0.881

loop_
_space_group_symop_operation_xyz
'x, y, z'
'-x, -y, z+1/2'
'-y+1/2, x+1/2, z+1/4'
'y+1/2, -x+1/2, z+3/4'
'-x+1/2, y+1/2, -z+1/4'
'x+1/2, -y+1/2, -z+3/4'
'y, x, -z'
'-y, -x, -z+1/2'

loop_
_atom_site_label
_atom_site_type_symbol
_atom_site_fract_x
_atom_site_fract_y
_atom_site_fract_z
_atom_site_U_iso_or_equiv
_atom_site_adp_type
_atom_site_occupancy
_atom_site_site_symmetry_order
_atom_site_calc_flag
_atom_site_refinement_flags_posn
_atom_site_refinement_flags_adp
_atom_site_refinement_flags_occupancy
_atom_site_disorder_assembly
_atom_site_disorder_group
W1 W 0.46714(9) -0.21224(8) 0.98479(2) 0.1403(7) Uani 1 1 d . U . . .
W2 W 0.34544(8) -0.18128(7) 0.96760(2) 0.1228(6) Uani 1 1 d . U . . .
W3 W 0.35121(9) -0.19120(7) 1.00588(2) 0.1289(6) Uani 1 1 d . U . . .
W4 W 0.42191(8) -0.07925(7) 1.02780(2) 0.1223(6) Uani 1 1 d . U . . .
W5 W 0.53877(8) -0.10164(8) 1.00742(2) 0.1314(6) Uani 1 1 d . U . . .
W6 W 0.53497(7) -0.09257(8) 0.96573(2) 0.1234(6) Uani 1 1 d . U . . .
W7 W 0.41429(7) -0.06267(7) 0.94812(2) 0.1087(5) Uani 1 1 d . U . . .
W8 W 0.28621(6) -0.03729(6) 0.97019(2) 0.1028(5) Uani 1 1 d . U . . .
W9 W 0.29059(7) -0.04582(6) 1.00813(2) 0.1060(5) Uani 1 1 d . U . . .
W10 W 0.32457(6) 0.10691(6) 1.01024(2) 0.1013(5) Uani 1 1 d . U . . .
W11 W 0.45595(7) 0.07297(7) 1.02981(2) 0.1133(5) Uani 1 1 d . U . . .
W12 W 0.57323(7) 0.05026(8) 1.00956(2) 0.1293(6) Uani 1 1 d . U . . .
W13 W 0.56942(7) 0.05914(8) 0.96800(2) 0.1197(6) Uani 1 1 d . U . . .
W14 W 0.44900(6) 0.08937(6) 0.94999(2) 0.1049(5) Uani 1 1 d . U . . .
W15 W 0.32126(6) 0.11495(6) 0.97218(2) 0.0977(4) Uani 1 1 d . U . . .
W16 W 0.43758(7) 0.21871(7) 0.97270(2) 0.1119(5) Uani 1 1 d . U . . .
W17 W 0.43993(7) 0.21153(7) 1.01103(2) 0.1169(5) Uani 1 1 d . U . . .
W18 W 0.55844(7) 0.18867(8) 0.99081(2) 0.1247(6) Uani 1 1 d . U . . .
P1 P 0.4127(4) -0.0765(4) 0.98810(9) 0.101(2) Uani 1 1 d . U . . .
P2 P 0.4513(4) 0.0880(4) 0.99018(10) 0.106(2) Uani 1 1 d . U . . .
O1 O 0.5094(12) -0.2684(9) 0.9848(3) 0.152(5) Uani 1 1 d . U . . .
O2 O 0.4121(11) -0.2322(9) 1.0004(2) 0.127(3) Uani 1 1 d . U . . .
O3 O 0.5049(12) -0.1627(10) 0.9715(3) 0.150(3) Uani 1 1 d . U . . .
O4 O 0.4056(11) -0.2171(10) 0.96920(19) 0.133(3) Uani 1 1 d . U . . .
O5 O 0.5042(11) -0.1770(11) 1.0011(3) 0.145(3) Uani 1 1 d . U . . .
O6 O 0.4019(10) -0.1403(8) 0.9876(2) 0.108(2) Uani 1 1 d . U . . .
O7 O 0.3091(12) -0.2270(10) 0.9546(3) 0.144(4) Uani 1 1 d . U . . .
O8 O 0.3847(10) -0.1342(9) 0.9546(2) 0.115(3) Uani 1 1 d . U . . .
O9 O 0.3202(10) -0.2115(9) 0.9867(2) 0.116(3) Uani 1 1 d . U . . .
O10 O 0.2981(10) -0.1149(9) 0.9708(2) 0.121(3) Uani 1 1 d . U . . .
O11 O 0.3143(11) -0.2353(8) 1.0178(2) 0.132(4) Uani 1 1 d . U . . .
O12 O 0.3958(11) -0.1547(9) 1.0186(2) 0.127(3) Uani 1 1 d . U . . .
O13 O 0.3029(10) -0.1255(8) 1.0061(2) 0.112(3) Uani 1 1 d . U . . .
O14 O 0.4102(11) -0.0915(9) 1.0475(2) 0.129(5) Uani 1 1 d . U . . .
O15 O 0.4949(10) -0.1059(10) 1.0246(2) 0.124(3) Uani 1 1 d . U . . .
O16 O 0.4426(9) -0.0092(8) 1.0291(2) 0.108(3) Uani 1 1 d . U . . .
O17 O 0.3527(10) -0.0555(10) 1.0205(2) 0.125(3) Uani 1 1 d . U . . .
O18 O 0.4379(10) -0.0642(8) 1.0031(2) 0.110(4) Uani 1 1 d . U . . .
O19 O 0.5993(10) -0.1272(9) 1.0151(2) 0.121(3) Uani 1 1 d . U . . .
O20 O 0.5549(14) -0.0278(9) 1.0102(3) 0.182(5) Uani 1 1 d . U . . .
O21 O 0.5481(11) -0.0902(11) 0.9867(2) 0.144(5) Uani 1 1 d . U . . .
O22 O 0.5955(9) -0.1144(11) 0.9578(3) 0.149(4) Uani 1 1 d . U . . .
O23 O 0.5516(9) -0.0161(9) 0.9654(2) 0.113(2) Uani 1 1 d . U . . .
O24 O 0.4851(9) -0.0939(9) 0.9492(2) 0.109(2) Uani 1 1 d . U . . .
O25 O 0.4378(9) -0.0604(7) 0.97317(19) 0.096(3) Uani 1 1 d . U . . .
O26 O 0.4386(9) 0.0101(8) 0.9487(2) 0.100(2) Uani 1 1 d . U . . .
O27 O 0.4007(9) -0.0691(9) 0.9275(2) 0.108(4) Uani 1 1 d . U . . .
O28 O 0.3469(9) -0.0362(10) 0.9570(2) 0.119(3) Uani 1 1 d . U . . .
O29 O 0.2284(8) -0.0350(8) 0.9587(2) 0.095(4) Uani 1 1 d . U . . .
O30 O 0.2512(8) -0.0466(8) 0.9896(2) 0.100(3) Uani 1 1 d . U . . .
O31 O 0.2984(7) 0.0417(8) 0.9744(3) 0.105(4) Uani 1 1 d . U . . .
O32 O 0.3563(8) -0.0457(8) 0.9895(2) 0.106(3) Uani 1 1 d . U . . .
O33 O 0.2376(9) -0.0465(9) 1.0206(2) 0.115(4) Uani 1 1 d . U . . .
O34 O 0.3007(9) 0.0313(8) 1.0062(2) 0.108(4) Uani 1 1 d . U . . .
O35 O 0.2740(9) 0.1318(10) 1.0219(2) 0.124(4) Uani 1 1 d . U . . .
O36 O 0.2922(7) 0.1264(9) 0.9941(2) 0.099(3) Uani 1 1 d . U . . .
O37 O 0.3659(9) 0.1731(8) 1.0090(2) 0.101(3) Uani 1 1 d . U . . .
O38 O 0.3837(8) 0.0829(9) 1.02270(18) 0.101(3) Uani 1 1 d . U . . .
O39 O 0.3872(8) 0.0802(7) 0.99028(17) 0.083(3) Uani 1 1 d . U . . .
O40 O 0.4483(8) 0.0817(9) 1.0495(2) 0.110(5) Uani 1 1 d . U . . .
O41 O 0.5315(9) 0.0646(9) 1.0264(2) 0.107(3) Uani 1 1 d . U . . .
O42 O 0.4633(9) 0.1501(8) 1.0237(2) 0.100(3) Uani 1 1 d . U . . .
O43 O 0.4707(8) 0.0631(7) 1.0034(2) 0.091(3) Uani 1 1 d . U . . .
O44 O 0.6397(9) 0.0474(15) 1.0156(2) 0.207(5) Uani 1 1 d . U . . .
O45 O 0.5782(9) 0.0374(9) 0.9879(2) 0.114(4) Uani 1 1 d . U . . .
O46 O 0.5738(9) 0.1311(9) 1.00441(19) 0.108(3) Uani 1 1 d . U . . .
O47 O 0.5716(9) 0.1361(9) 0.9753(2) 0.106(3) Uani 1 1 d . U . . .
O48 O 0.5254(8) 0.0856(9) 0.9516(2) 0.103(2) Uani 1 1 d . U . . .
O49 O 0.6313(9) 0.0558(12) 0.9599(3) 0.135(4) Uani 1 1 d . U . . .
O50 O 0.4716(8) 0.0680(8) 0.9743(2) 0.094(3) Uani 1 1 d . U . . .
O51 O 0.4387(8) 0.1082(8) 0.9300(2) 0.098(4) Uani 1 1 d . U . . .
O52 O 0.3765(8) 0.0942(8) 0.95800(19) 0.095(3) Uani 1 1 d . U . . .
O53 O 0.4566(8) 0.1630(8) 0.95890(19) 0.097(3) Uani 1 1 d . U . . .
O54 O 0.2719(9) 0.1419(9) 0.9613(2) 0.119(4) Uani 1 1 d . U . . .
O55 O 0.3696(9) 0.1799(8) 0.9744(2) 0.108(3) Uani 1 1 d . U . . .
O56 O 0.4282(9) 0.2752(7) 0.9615(2) 0.117(4) Uani 1 1 d . U . . .
O57 O 0.5106(8) 0.2287(9) 0.97609(19) 0.099(3) Uani 1 1 d . U . . .
O58 O 0.4245(9) 0.2537(10) 0.9930(2) 0.114(3) Uani 1 1 d . U . . .
O59 O 0.4289(10) 0.2647(8) 1.0241(2) 0.117(5) Uani 1 1 d . U . . .
O60 O 0.5135(9) 0.2244(10) 1.0059(2) 0.117(3) Uani 1 1 d . U . . .
O61 O 0.4678(9) 0.1536(9) 0.9919(2) 0.108(2) Uani 1 1 d . U . . .
O62 O 0.6203(9) 0.2234(8) 0.9903(3) 0.128(5) Uani 1 1 d . U . . .
Ta1 Ta 0.47901(5) -0.00098(5) 0.88702(2) 0.0758(3) Uani 1 1 d . U . . .
Ta2 Ta 0.48716(5) 0.00307(5) 0.84107(2) 0.0751(3) Uani 1 1 d . U . . .
O1W O 0.4712(8) -0.0045(7) 0.9127(2) 0.085(2) Uani 1 1 d . U . . .
O2W O 0.4938(7) 0.0042(7) 0.81647(19) 0.076(3) Uani 1 1 d . U . . .
Ta3A Ta 0.53261(7) 0.07074(7) 0.86539(2) 0.0766(5) Uani 0.6731(7) 1 d D U P A 1
Ta4A Ta 0.55345(7) -0.04880(7) 0.86487(2) 0.0813(5) Uani 0.6731(7) 1 d D U P A 1
Ta5A Ta 0.43363(7) -0.06920(7) 0.86307(2) 0.0802(5) Uani 0.6731(7) 1 d D U P A 1
Ta6A Ta 0.41306(7) 0.05015(7) 0.86357(2) 0.0779(5) Uani 0.6731(7) 1 d D U P A 1
Br1 Br 0.53945(18) 0.08551(18) 0.89434(5) 0.0836(11) Uani 0.6731(7) 1 d . U P A 1
Br2 Br 0.56533(18) -0.06269(18) 0.89361(5) 0.0872(11) Uani 0.6731(7) 1 d . U P A 1
Br3 Br 0.41646(18) -0.08822(17) 0.89136(5) 0.0827(12) Uani 0.6731(7) 1 d . U P A 1
Br4 Br 0.39083(17) 0.06023(18) 0.89195(5) 0.0826(12) Uani 0.6731(7) 1 d . U P A 1
Br5 Br 0.54951(17) 0.08989(17) 0.83704(5) 0.0785(11) Uani 0.6731(7) 1 d . U P A 1
Br6 Br 0.57573(18) -0.05890(18) 0.83654(5) 0.0866(12) Uani 0.6731(7) 1 d . U P A 1
Br7 Br 0.42647(18) -0.08423(17) 0.83437(5) 0.0842(12) Uani 0.6731(7) 1 d . U P A 1
Br8 Br 0.40154(17) 0.06519(17) 0.83502(5) 0.0800(11) Uani 0.6731(7) 1 d . U P A 1
Br9 Br 0.63238(17) 0.02708(18) 0.86639(5) 0.0793(11) Uani 0.6731(7) 1 d . U P A 1
Br10 Br 0.50989(18) -0.14848(16) 0.86373(5) 0.0796(11) Uani 0.6731(7) 1 d . U P A 1
Br11 Br 0.33381(16) -0.02514(17) 0.86224(5) 0.0794(11) Uani 0.6731(7) 1 d . U P A 1
Br12 Br 0.45757(17) 0.15116(15) 0.86473(5) 0.0775(11) Uani 0.6731(7) 1 d . U P A 1
O3AW O 0.5875(8) 0.1487(7) 0.8669(3) 0.078(3) Uani 0.6731(7) 1 d D U P A 1
O4AW O 0.6301(7) -0.1042(8) 0.8653(3) 0.084(4) Uani 0.6731(7) 1 d D U P A 1
O5AW O 0.3774(8) -0.1464(7) 0.8627(3) 0.080(4) Uani 0.6731(7) 1 d D U P A 1
O6AW O 0.3370(5) 0.1079(6) 0.8636(3) 0.072(2) Uani 0.6731(7) 1 d D U P A 1
Ta3B Ta 0.46974(12) 0.08577(12) 0.86433(4) 0.0639(8) Uani 0.3269(7) 1 d D U P A 2
Ta4B Ta 0.56714(12) 0.01426(11) 0.86519(4) 0.0641(8) Uani 0.3269(7) 1 d D U P A 2
Ta5B Ta 0.49563(13) -0.08360(12) 0.86343(4) 0.0669(9) Uani 0.3269(7) 1 d D U P A 2
Ta6B Ta 0.39848(12) -0.01212(12) 0.86266(4) 0.0636(8) Uani 0.3269(7) 1 d D U P A 2
Br21 Br 0.4619(3) 0.1055(3) 0.89314(10) 0.0782(18) Uani 0.3269(7) 1 d . U P A 2
Br22 Br 0.5843(3) 0.0139(3) 0.89416(10) 0.0779(17) Uani 0.3269(7) 1 d . U P A 2
Br23 Br 0.4918(4) -0.1088(3) 0.89236(10) 0.0775(19) Uani 0.3269(7) 1 d . U P A 2
Br24 Br 0.3726(3) -0.0170(3) 0.89166(9) 0.0742(18) Uani 0.3269(7) 1 d . U P A 2
Br25 Br 0.4718(4) 0.1099(3) 0.83576(10) 0.0774(19) Uani 0.3269(7) 1 d . U P A 2
Br26 Br 0.5936(3) 0.0201(3) 0.83659(10) 0.0762(18) Uani 0.3269(7) 1 d . U P A 2
Br27 Br 0.5040(3) -0.1025(3) 0.83434(9) 0.0759(19) Uani 0.3269(7) 1 d D U P A 2
Br28 Br 0.3806(3) -0.0102(3) 0.83329(9) 0.0738(18) Uani 0.3269(7) 1 d . U P A 2
Br29 Br 0.5721(3) 0.1236(3) 0.86609(11) 0.0748(19) Uani 0.3269(7) 1 d D U P A 2
Br30 Br 0.6059(3) -0.0878(3) 0.86449(11) 0.078(2) Uani 0.3269(7) 1 d D U P A 2
Br31 Br 0.3940(3) -0.1215(3) 0.86119(10) 0.0735(19) Uani 0.3269(7) 1 d D U P A 2
Br32 Br 0.3604(3) 0.0917(3) 0.86298(9) 0.0661(17) Uani 0.3269(7) 1 d D U P A 2
O3BW O 0.4552(6) 0.1793(5) 0.8645(6) 0.080(4) Uani 0.3269(7) 1 d D U P A 2
O4BW O 0.6614(6) 0.0293(7) 0.8660(6) 0.075(4) Uani 0.3269(7) 1 d D U P A 2
O5BW O 0.5104(7) -0.1774(6) 0.8650(5) 0.072(2) Uani 0.3269(7) 1 d D U P A 2
O6BW O 0.3060(7) -0.0340(17) 0.8618(6) 0.067(4) Uani 0.3269(7) 1 d D U P A 2
O1A1 O 0.5344(7) -0.2392(6) 0.9027(2) 0.095 Uiso 1 1 d D . . . .
O2A1 O 0.4684(10) -0.2850(10) 0.9180(3) 0.119 Uiso 1 1 d . . . . .
O3A1 O 0.5026(10) -0.3074(10) 0.8781(3) 0.129 Uiso 1 1 d . . . . .
H3A1 H 0.5064 -0.2769 0.8736 0.194 Uiso 1 1 calc R U . . .
O4A1 O 0.4005(9) -0.2585(11) 0.8763(2) 0.169 Uiso 1 1 d . . . . .
H4A1 H 0.3928 -0.2274 0.8725 0.253 Uiso 1 1 calc DR U . . .
O5A1 O 0.3584(9) -0.2860(8) 0.9324(3) 0.174 Uiso 1 1 d D . . . .
H5A1 H 0.3783 -0.3146 0.9333 0.261 Uiso 1 1 calc R U . . .
C1A1 C 0.5056(9) -0.2903(8) 0.9052(2) 0.142 Uiso 1 1 d D . . . .
H1A1 H 0.5325 -0.3217 0.9067 0.170 Uiso 1 1 calc R U . . .
C2A1 C 0.4710(8) -0.2991(8) 0.8911(2) 0.125 Uiso 1 1 d D . . . .
H2A1 H 0.4474 -0.3330 0.8926 0.150 Uiso 1 1 calc R U . . .
C3A1 C 0.4329(8) -0.2504(8) 0.8890(2) 0.144 Uiso 1 1 d D . . . .
H3A2 H 0.4544 -0.2148 0.8883 0.173 Uiso 1 1 calc R U . . .
C4A1 C 0.3923(8) -0.2491(14) 0.90193(16) 0.120 Uiso 1 1 d D . . . .
H4A2 H 0.3737 -0.2862 0.9029 0.144 Uiso 1 1 calc R U . . .
C5A1 C 0.4249(10) -0.2367(12) 0.9161(2) 0.098 Uiso 1 1 d D . . . .
H5A2 H 0.4448 -0.2002 0.9151 0.118 Uiso 1 1 calc R U . . .
C6A1 C 0.3937(11) -0.2378(8) 0.9300(4) 0.155 Uiso 1 1 d D . . . .
H6A1 H 0.4205 -0.2355 0.9384 0.186 Uiso 1 1 calc R U . . .
H6A2 H 0.3701 -0.2040 0.9304 0.186 Uiso 1 1 calc R U . . .
O1B1 O 0.3519(8) -0.2076(8) 0.9001(2) 0.098 Uiso 1 1 d . . . . .
O2B1 O 0.2797(11) -0.1959(12) 0.9155(3) 0.149 Uiso 1 1 d . . . . .
O3B1 O 0.2839(10) -0.2292(9) 0.8765(2) 0.143 Uiso 1 1 d D . . . .
H3B1 H 0.2725 -0.2622 0.8773 0.214 Uiso 1 1 calc R U . . .
O4B1 O 0.2288(10) -0.1215(10) 0.8748(3) 0.124 Uiso 1 1 d . . . . .
H4B1 H 0.2208 -0.0874 0.8748 0.185 Uiso 1 1 calc R U . . .
O5B1 O 0.1925(7) -0.1289(11) 0.9331(3) 0.162 Uiso 1 1 d D . . . .
H5B1 H 0.1923 -0.1533 0.9399 0.243 Uiso 1 1 calc R U . . .
C1B1 C 0.2927(12) -0.2230(13) 0.9031(3) 0.091 Uiso 1 1 d . . . . .
H1B1 H 0.2869 -0.2642 0.9039 0.109 Uiso 1 1 calc R U . . .
C2B1 C 0.2632(13) -0.1971(6) 0.8889(2) 0.129 Uiso 1 1 d D . . . .
H2B1 H 0.2231 -0.2078 0.8899 0.155 Uiso 1 1 calc R U . . .
C3B1 C 0.2630(13) -0.1342(6) 0.8877(3) 0.098 Uiso 1 1 d D . . . .
H3B2 H 0.3017 -0.1197 0.8863 0.118 Uiso 1 1 calc R U . . .
C4B1 C 0.2397(16) -0.1156(15) 0.9021(4) 0.118 Uiso 1 1 d . . . . .
H4B2 H 0.2001 -0.1281 0.9030 0.141 Uiso 1 1 calc R U . . .
C5B1 C 0.2708(12) -0.1310(11) 0.9156(3) 0.084 Uiso 1 1 d . . . . .
H5B2 H 0.3086 -0.1137 0.9146 0.100 Uiso 1 1 calc R U . . .
C6B1 C 0.2493(7) -0.1140(14) 0.9296(3) 0.118 Uiso 1 1 d D . . . .
H6B1 H 0.2525 -0.0729 0.9302 0.141 Uiso 1 1 calc R U . . .
H6B2 H 0.2737 -0.1297 0.9375 0.141 Uiso 1 1 calc R U . . .
O1C1 O 0.2422(9) -0.0552(9) 0.9015(2) 0.109 Uiso 1 1 d . . . . .
O2C1 O 0.1964(10) 0.0055(10) 0.9169(3) 0.119 Uiso 1 1 d . . . . .
O3C1 O 0.1764(9) -0.0217(9) 0.8762(2) 0.112 Uiso 1 1 d . . . . .
H3C1 H 0.2013 -0.0462 0.8756 0.168 Uiso 1 1 calc R U . . .
O4C1 O 0.2237(13) 0.0851(13) 0.8761(4) 0.180 Uiso 1 1 d . . . . .
H4C1 H 0.1955 0.1057 0.8766 0.270 Uiso 1 1 calc R U . . .
O5C1 O 0.1857(13) 0.1118(13) 0.9329(4) 0.175 Uiso 1 1 d . . . . .
H5C1 H 0.1772 0.1101 0.9420 0.263 Uiso 1 1 calc R U . . .
C1C1 C 0.1968(14) -0.0240(10) 0.9041(2) 0.115 Uiso 1 1 d D . . . .
H1C1 H 0.1654 -0.0511 0.9051 0.138 Uiso 1 1 calc R U . . .
C2C1 C 0.1839(13) 0.0099(10) 0.8901(2) 0.105 Uiso 1 1 d D . . . .
H2C1 H 0.1479 0.0296 0.8921 0.126 Uiso 1 1 calc R U . . .
C3C1 C 0.2274(14) 0.0539(14) 0.8884(4) 0.108 Uiso 1 1 d . . . . .
H3C2 H 0.2635 0.0334 0.8875 0.130 Uiso 1 1 calc R U . . .
C4C1 C 0.2319(12) 0.0868(12) 0.9025(3) 0.086 Uiso 1 1 d . . . . .
H4C2 H 0.1963 0.1082 0.9033 0.103 Uiso 1 1 calc R U . . .
C5C1 C 0.2341(16) 0.0496(15) 0.9168(4) 0.125 Uiso 1 1 d . . . . .
H5C3 H 0.2711 0.0306 0.9160 0.150 Uiso 1 1 calc R U . . .
C6C1 C 0.2389(18) 0.0819(18) 0.9304(5) 0.161 Uiso 1 1 d . . . . .
H6C1 H 0.2699 0.1090 0.9294 0.193 Uiso 1 1 calc R U . . .
H6C2 H 0.2470 0.0571 0.9390 0.193 Uiso 1 1 calc R U . . .
O1D1 O 0.2720(9) 0.1249(9) 0.9019(2) 0.108 Uiso 1 1 d . . . . .
O2D1 O 0.2809(10) 0.2045(10) 0.9179(3) 0.123 Uiso 1 1 d . . . . .
O3D1 O 0.2544(12) 0.1999(12) 0.8786(3) 0.158 Uiso 1 1 d . . . . .
H3D1 H 0.2693 0.2181 0.8716 0.237 Uiso 1 1 calc R U . . .
O4D1 O 0.3611(10) 0.2485(10) 0.8788(3) 0.121 Uiso 1 1 d . . . . .
H4D1 H 0.3937 0.2387 0.8766 0.181 Uiso 1 1 calc R U . . .
O5D1 O 0.3337(12) 0.2846(7) 0.9366(3) 0.191 Uiso 1 1 d D . . . .
H5D1 H 0.2987 0.2841 0.9363 0.287 Uiso 1 1 calc R U . . .
C1D1 C 0.2583(13) 0.1838(12) 0.9047(3) 0.093 Uiso 1 1 d . . . . .
H1D1 H 0.2168 0.1871 0.9054 0.112 Uiso 1 1 calc R U . . .
C2D1 C 0.2766(8) 0.2169(10) 0.8921(4) 0.114 Uiso 1 1 d . . . . .
H2D1 H 0.2644 0.2562 0.8939 0.136 Uiso 1 1 calc DR U . . .
C3D1 C 0.3423(9) 0.2166(10) 0.89115(18) 0.074 Uiso 1 1 d D . . . .
H3D2 H 0.3543 0.1772 0.8894 0.089 Uiso 1 1 calc R U . . .
C4D1 C 0.3647(12) 0.2344(13) 0.90626(19) 0.114 Uiso 1 1 d D . . . .
H4D2 H 0.3534 0.2742 0.9076 0.137 Uiso 1 1 calc R U . . .
C5D1 C 0.3375(12) 0.2031(12) 0.9180(2) 0.113 Uiso 1 1 d D . . . .
H5D2 H 0.3505 0.1636 0.9178 0.136 Uiso 1 1 calc R U . . .
C6D1 C 0.3550(12) 0.2299(7) 0.9326(2) 0.136 Uiso 1 1 d D . . . .
H6D1 H 0.3447 0.2040 0.9408 0.164 Uiso 1 1 calc R U . . .
H6D2 H 0.3962 0.2324 0.9326 0.164 Uiso 1 1 calc R U . . .
O1E1 O 0.4200(10) 0.2343(10) 0.9051(3) 0.125 Uiso 1 1 d . . . . .
O2E1 O 0.4827(10) 0.2749(10) 0.9216(3) 0.125 Uiso 1 1 d . . . . .
O3E1 O 0.4639(10) 0.3049(10) 0.8823(3) 0.134 Uiso 1 1 d . . . . .
H3E1 H 0.4686 0.2794 0.8760 0.202 Uiso 1 1 calc R U . . .
O4E1 O 0.5699(12) 0.2568(12) 0.8821(3) 0.159 Uiso 1 1 d . . . . .
H4E1 H 0.5774 0.2910 0.8814 0.238 Uiso 1 1 calc R U . . .
O5E1 O 0.5884(11) 0.2782(11) 0.9386(3) 0.140 Uiso 1 1 d . . . . .
H5E1 H 0.6161 0.2704 0.9440 0.210 Uiso 1 1 calc R U . . .
C1E1 C 0.4566(9) 0.2832(12) 0.9091(2) 0.093 Uiso 1 1 d D . . . .
H1E1 H 0.4322 0.3166 0.9104 0.112 Uiso 1 1 calc R U . . .
C2E1 C 0.4925(8) 0.2920(9) 0.8953(2) 0.137 Uiso 1 1 d D . . . .
H2E1 H 0.5135 0.3270 0.8977 0.164 Uiso 1 1 calc R U . . .
C3E1 C 0.5371(10) 0.2473(10) 0.8956(5) 0.169 Uiso 1 1 d D . . . .
H3E2 H 0.5179 0.2106 0.8943 0.203 Uiso 1 1 calc R U . . .
C4E1 C 0.5720(13) 0.2436(13) 0.9097(3) 0.099 Uiso 1 1 d . . . . .
H4E2 H 0.5907 0.2802 0.9117 0.119 Uiso 1 1 calc R U . . .
C5E1 C 0.5302(12) 0.2327(12) 0.9209(3) 0.087 Uiso 1 1 d . . . . .
H5E3 H 0.5133 0.1955 0.9186 0.104 Uiso 1 1 calc R U . . .
C6E1 C 0.5583(16) 0.2276(15) 0.9351(4) 0.132 Uiso 1 1 d . . . . .
H6E1 H 0.5846 0.1959 0.9347 0.159 Uiso 1 1 calc R U . . .
H6E2 H 0.5307 0.2200 0.9431 0.159 Uiso 1 1 calc R U . . .
O1F1 O 0.6087(8) 0.2059(8) 0.9069(2) 0.094 Uiso 1 1 d . . . . .
O2F1 O 0.6857(11) 0.1952(11) 0.9221(3) 0.141 Uiso 1 1 d . . . . .
O3F1 O 0.6747(13) 0.2280(13) 0.8823(4) 0.176 Uiso 1 1 d . . . . .
H3F1 H 0.6998 0.2248 0.8758 0.264 Uiso 1 1 calc R U . . .
O4F1 O 0.7283(9) 0.1193(11) 0.8818(2) 0.156 Uiso 1 1 d D . . . .
H4F1 H 0.7467 0.1468 0.8787 0.235 Uiso 1 1 calc R U . . .
O5F1 O 0.7747(14) 0.1373(14) 0.9377(4) 0.188 Uiso 1 1 d . . . . .
H5F1 H 0.7779 0.1699 0.9343 0.281 Uiso 1 1 calc R U . . .
C1F1 C 0.6639(11) 0.2247(12) 0.9089(3) 0.082 Uiso 1 1 d . . . . .
H1F1 H 0.6669 0.2662 0.9097 0.099 Uiso 1 1 calc R U . . .
C2F1 C 0.692(2) 0.2023(19) 0.8959(5) 0.161 Uiso 1 1 d . . . . .
H2F1 H 0.7323 0.2129 0.8971 0.194 Uiso 1 1 calc R U . . .
C3F1 C 0.6919(9) 0.1370(12) 0.89401(16) 0.122 Uiso 1 1 d D . . . .
H3F2 H 0.6533 0.1216 0.8930 0.146 Uiso 1 1 calc R U . . .
C4F1 C 0.7202(8) 0.1181(10) 0.90833(15) 0.096 Uiso 1 1 d D . . . .
H4F2 H 0.7597 0.1314 0.9089 0.116 Uiso 1 1 calc R U . . .
C5F1 C 0.6866(10) 0.1363(13) 0.9219(2) 0.116 Uiso 1 1 d D . . . .
H5F2 H 0.6480 0.1208 0.9215 0.139 Uiso 1 1 calc R U . . .
C6F1 C 0.7166(19) 0.120(2) 0.9366(5) 0.173 Uiso 1 1 d . . . . .
H6F1 H 0.6959 0.1363 0.9452 0.207 Uiso 1 1 calc R U . . .
H6F2 H 0.7150 0.0788 0.9377 0.207 Uiso 1 1 calc R U . . .
O1G1 O 0.7170(8) 0.0572(8) 0.9070(2) 0.100 Uiso 1 1 d . . . . .
O2G1 O 0.7574(11) -0.0127(11) 0.9228(3) 0.140 Uiso 1 1 d . . . . .
O3G1 O 0.7833(12) 0.0175(12) 0.8833(3) 0.163 Uiso 1 1 d . . . . .
H3G1 H 0.7739 -0.0027 0.8760 0.244 Uiso 1 1 calc R U . . .
O4G1 O 0.7377(12) -0.0865(12) 0.8827(3) 0.157 Uiso 1 1 d . . . . .
H4G1 H 0.7650 -0.1077 0.8843 0.236 Uiso 1 1 calc R U . . .
O5G1 O 0.7632(7) -0.1057(11) 0.9383(3) 0.161 Uiso 1 1 d D . . . .
H5G1 H 0.7872 -0.0836 0.9349 0.242 Uiso 1 1 calc R U . . .
C1G1 C 0.7660(15) 0.0231(10) 0.9110(2) 0.114 Uiso 1 1 d D . . . .
H1G1 H 0.7996 0.0470 0.9127 0.137 Uiso 1 1 calc R U . . .
C2G1 C 0.772(2) -0.0109(12) 0.8968(2) 0.190 Uiso 1 1 d D . . . .
H2G1 H 0.8068 -0.0328 0.8986 0.228 Uiso 1 1 calc R U . . .
C3G1 C 0.7271(19) -0.0562(18) 0.8951(5) 0.155 Uiso 1 1 d . . . . .
H3G2 H 0.6907 -0.0368 0.8935 0.186 Uiso 1 1 calc R U . . .
C4G1 C 0.7221(19) -0.0903(19) 0.9104(5) 0.160 Uiso 1 1 d . . . . .
H4G2 H 0.7582 -0.1099 0.9123 0.192 Uiso 1 1 calc R U . . .
C5G1 C 0.7139(16) -0.0496(16) 0.9216(4) 0.128 Uiso 1 1 d . . . . .
H5G2 H 0.6782 -0.0291 0.9199 0.153 Uiso 1 1 calc R U . . .
C6G1 C 0.7082(8) -0.0872(15) 0.9339(4) 0.167 Uiso 1 1 d D . . . .
H6G1 H 0.6851 -0.1196 0.9309 0.201 Uiso 1 1 calc R U . . .
H6G2 H 0.6897 -0.0683 0.9424 0.201 Uiso 1 1 calc R U . . .
O1H1 O 0.6870(9) -0.1249(9) 0.9065(2) 0.110 Uiso 1 1 d . . . . .
O2H1 O 0.6641(11) -0.2013(11) 0.9222(3) 0.144 Uiso 1 1 d . . . . .
O3H1 O 0.7143(9) -0.1974(11) 0.88260(19) 0.147 Uiso 1 1 d D . . . .
H3H1 H 0.7306 -0.1669 0.8842 0.221 Uiso 1 1 calc R U . . .
O4H1 O 0.6087(14) -0.2463(14) 0.8808(4) 0.186 Uiso 1 1 d . . . . .
H4H1 H 0.5936 -0.2262 0.8742 0.279 Uiso 1 1 calc R U . . .
O5H1 O 0.5962(13) -0.2865(7) 0.9348(4) 0.194 Uiso 1 1 d D . . . .
H5H1 H 0.6305 -0.2888 0.9366 0.292 Uiso 1 1 calc R U . . .
C1H1 C 0.6962(13) -0.1854(10) 0.91043(19) 0.106 Uiso 1 1 d D . . . .
H1H1 H 0.7364 -0.1916 0.9129 0.127 Uiso 1 1 calc R U . . .
C2H1 C 0.6826(6) -0.2129(9) 0.89579(15) 0.085 Uiso 1 1 d D . . . .
H2H1 H 0.6931 -0.2528 0.8975 0.102 Uiso 1 1 calc R U . . .
C3H1 C 0.6204(6) -0.2154(11) 0.8929(2) 0.111 Uiso 1 1 d D . . . .
H3H2 H 0.6053 -0.1769 0.8916 0.133 Uiso 1 1 calc R U . . .
C4H1 C 0.5931(11) -0.2430(12) 0.9064(2) 0.117 Uiso 1 1 d D . . . .
H4H2 H 0.6064 -0.2818 0.9084 0.141 Uiso 1 1 calc R U . . .
C5H1 C 0.6002(13) -0.2039(13) 0.9191(3) 0.100 Uiso 1 1 d . . . . .
H5H2 H 0.5840 -0.1663 0.9169 0.120 Uiso 1 1 calc R U . . .
C6H1 C 0.5796(16) -0.2284(7) 0.9346(5) 0.167 Uiso 1 1 d D . . . .
H6H1 H 0.5972 -0.2080 0.9430 0.201 Uiso 1 1 calc R U . . .
H6H2 H 0.5386 -0.2250 0.9355 0.201 Uiso 1 1 calc R U . . .
O1A2 O 0.7500(8) 0.5193(8) 0.9277(2) 0.097 Uiso 1 1 d . . . . .
O2A2 O 0.7240(9) 0.5973(9) 0.9441(2) 0.104 Uiso 1 1 d . . . . .
O3A2 O 0.6950(13) 0.5748(10) 0.9036(2) 0.187 Uiso 1 1 d D . . . .
H3A3 H 0.6610 0.5662 0.9038 0.281 Uiso 1 1 calc R U . . .
O4A2 O 0.7691(11) 0.6607(10) 0.9029(3) 0.132 Uiso 1 1 d . . . . .
H4A3 H 0.7396 0.6790 0.9016 0.198 Uiso 1 1 calc R U . . .
O5A2 O 0.7678(9) 0.6766(8) 0.9631(2) 0.144 Uiso 1 1 d D . . . .
H5A3 H 0.7477 0.6945 0.9571 0.216 Uiso 1 1 calc R U . . .
C1A2 C 0.7085(13) 0.5665(13) 0.9304(3) 0.096 Uiso 1 1 d . . . . .
H1A2 H 0.6703 0.5505 0.9317 0.116 Uiso 1 1 calc R U . . .
C2A2 C 0.7090(14) 0.6042(11) 0.9170(2) 0.117 Uiso 1 1 d D . . . .
H2A2 H 0.6815 0.6350 0.9186 0.140 Uiso 1 1 calc R U . . .
C3A2 C 0.7634(12) 0.6279(12) 0.9147(3) 0.089 Uiso 1 1 d . . . . .
H3A4 H 0.7906 0.5965 0.9136 0.107 Uiso 1 1 calc R U . . .
C4A2 C 0.7833(13) 0.6649(9) 0.9275(2) 0.100 Uiso 1 1 d D . . . .
H4A4 H 0.7558 0.6957 0.9290 0.120 Uiso 1 1 calc R U . . .
C5A2 C 0.7786(12) 0.6253(9) 0.94017(16) 0.121 Uiso 1 1 d D . . . .
H5A4 H 0.8022 0.5933 0.9368 0.145 Uiso 1 1 calc R U . . .
C6A2 C 0.8010(9) 0.6377(9) 0.95503(18) 0.134 Uiso 1 1 d D . . . .
H6A3 H 0.8035 0.6026 0.9608 0.161 Uiso 1 1 calc R U . . .
H6A4 H 0.8391 0.6529 0.9539 0.161 Uiso 1 1 calc R U . . .
O1B2 O 0.8363(7) 0.6874(5) 0.92655(19) 0.085 Uiso 1 1 d D . . . .
O2B2 O 0.8790(8) 0.7462(8) 0.9438(2) 0.100 Uiso 1 1 d . . . . .
O3B2 O 0.8345(9) 0.7689(11) 0.90520(19) 0.146 Uiso 1 1 d D . . . .
H3B3 H 0.8017 0.7608 0.9076 0.219 Uiso 1 1 calc R U . . .
O4B2 O 0.9451(7) 0.7778(7) 0.90193(17) 0.094 Uiso 1 1 d . . . . .
H4B3 H 0.9380 0.7571 0.8946 0.141 Uiso 1 1 calc R U . . .
O5B2 O 0.9670(10) 0.7805(6) 0.9595(3) 0.126 Uiso 1 1 d D . . . .
H5B3 H 0.9600 0.8008 0.9521 0.190 Uiso 1 1 calc R U . . .
C1B2 C 0.8438(13) 0.7426(7) 0.9321(2) 0.166 Uiso 1 1 d D . . . .
H1B2 H 0.8071 0.7603 0.9345 0.200 Uiso 1 1 calc R U . . .
C2B2 C 0.8694(9) 0.7685(12) 0.91836(16) 0.122 Uiso 1 1 d D . . . .
H2B2 H 0.8723 0.8089 0.9211 0.147 Uiso 1 1 calc R U . . .
C3B2 C 0.9230(16) 0.7541(17) 0.9150(4) 0.137 Uiso 1 1 d . . . . .
H3B4 H 0.9203 0.7136 0.9125 0.165 Uiso 1 1 calc R U . . .
C4B2 C 0.9587(11) 0.7552(11) 0.9278(2) 0.104 Uiso 1 1 d D . . . .
H4B4 H 0.9606 0.7952 0.9309 0.124 Uiso 1 1 calc R U . . .
C5B2 C 0.9351(14) 0.7245(13) 0.9412(2) 0.169 Uiso 1 1 d D . . . .
H5B4 H 0.9302 0.6849 0.9379 0.203 Uiso 1 1 calc R U . . .
C6B2 C 0.9641(15) 0.7223(7) 0.9551(3) 0.115 Uiso 1 1 d D . . . .
H6B3 H 1.0018 0.7063 0.9538 0.138 Uiso 1 1 calc R U . . .
H6B4 H 0.9434 0.7000 0.9626 0.138 Uiso 1 1 calc R U . . .
O1C2 O 1.0161(9) 0.7382(9) 0.9255(2) 0.106 Uiso 1 1 d . . . . .
O2C2 O 1.0882(10) 0.7587(10) 0.9387(3) 0.125 Uiso 1 1 d . . . . .
O3C2 O 1.0624(8) 0.7901(10) 0.9004(2) 0.148 Uiso 1 1 d D . . . .
H3C3 H 1.0807 0.8007 0.8929 0.222 Uiso 1 1 calc R U . . .
O4C2 O 1.1481(10) 0.7095(10) 0.8983(3) 0.131 Uiso 1 1 d . . . . .
H4C3 H 1.1820 0.7016 0.8994 0.196 Uiso 1 1 calc R U . . .
O5C2 O 1.1882(7) 0.7279(9) 0.9533(3) 0.140 Uiso 1 1 d D . . . .
H5C2 H 1.1799 0.7602 0.9505 0.209 Uiso 1 1 calc R U . . .
C1C2 C 1.0591(12) 0.7831(13) 0.9258(3) 0.096 Uiso 1 1 d . . . . .
H1C2 H 1.0445 0.8218 0.9273 0.115 Uiso 1 1 calc R U . . .
C2C2 C 1.0990(9) 0.7753(12) 0.9119(2) 0.105 Uiso 1 1 d D . . . .
H2C2 H 1.1295 0.8035 0.9124 0.126 Uiso 1 1 calc R U . . .
C3C2 C 1.1235(14) 0.7192(13) 0.9126(3) 0.103 Uiso 1 1 d . . . . .
H3C4 H 1.0903 0.6940 0.9127 0.123 Uiso 1 1 calc R U . . .
C4C2 C 1.1556(12) 0.7018(12) 0.9264(3) 0.092 Uiso 1 1 d . . . . .
H4C4 H 1.1861 0.7296 0.9280 0.111 Uiso 1 1 calc R U . . .
C5C2 C 1.1201(15) 0.7034(15) 0.9394(4) 0.122 Uiso 1 1 d . . . . .
H5C4 H 1.0913 0.6740 0.9376 0.146 Uiso 1 1 calc R U . . .
C6C2 C 1.1382(8) 0.6951(11) 0.9546(4) 0.136 Uiso 1 1 d D . . . .
H6C3 H 1.1459 0.6554 0.9569 0.164 Uiso 1 1 calc R U . . .
H6C4 H 1.1117 0.7106 0.9621 0.164 Uiso 1 1 calc R U . . .
O1D2 O 1.1817(8) 0.6478(8) 0.9230(2) 0.094 Uiso 1 1 d . . . . .
O2D2 O 1.2463(10) 0.6110(10) 0.9381(3) 0.122 Uiso 1 1 d . . . . .
O3D2 O 1.2552(12) 0.6460(11) 0.8991(3) 0.146 Uiso 1 1 d . . . . .
H3D3 H 1.2245 0.6343 0.8959 0.219 Uiso 1 1 calc R U . . .
O4D2 O 1.2657(11) 0.5334(11) 0.8968(3) 0.142 Uiso 1 1 d . . . . .
H4D3 H 1.2950 0.5504 0.8943 0.213 Uiso 1 1 calc R U . . .
O5D2 O 1.2942(6) 0.5283(11) 0.9545(3) 0.137 Uiso 1 1 d D . . . .
H5D3 H 1.3100 0.5423 0.9470 0.206 Uiso 1 1 calc R U . . .
C1D2 C 1.2400(10) 0.6391(12) 0.9251(2) 0.114 Uiso 1 1 d D . . . .
H1D2 H 1.2567 0.6768 0.9268 0.137 Uiso 1 1 calc R U . . .
C2D2 C 1.2713(10) 0.6138(7) 0.9120(2) 0.147 Uiso 1 1 d D . . . .
H2D2 H 1.3125 0.6106 0.9135 0.176 Uiso 1 1 calc R U . . .
C3D2 C 1.2420(11) 0.5594(7) 0.9104(2) 0.132 Uiso 1 1 d D . . . .
H3D4 H 1.2008 0.5647 0.9094 0.158 Uiso 1 1 calc R U . . .
C4D2 C 1.2562(10) 0.5232(8) 0.92377(19) 0.070 Uiso 1 1 d D . . . .
H4D4 H 1.2975 0.5203 0.9250 0.085 Uiso 1 1 calc R U . . .
C5D2 C 1.2319(15) 0.5525(14) 0.9366(4) 0.111 Uiso 1 1 d . . . . .
H5D4 H 1.1912 0.5532 0.9342 0.133 Uiso 1 1 calc R U . . .
C6D2 C 1.2340(7) 0.5316(17) 0.9526(4) 0.139 Uiso 1 1 d D . . . .
H6D3 H 1.2168 0.5583 0.9597 0.167 Uiso 1 1 calc R U . . .
H6D4 H 1.2160 0.4947 0.9537 0.167 Uiso 1 1 calc R U . . .
O1E2 O 1.2338(8) 0.4730(8) 0.9228(2) 0.094 Uiso 1 1 d . . . . .
O2E2 O 1.2546(7) 0.3937(8) 0.9376(2) 0.086 Uiso 1 1 d . . . . .
O3E2 O 1.2810(9) 0.4192(9) 0.8967(2) 0.106 Uiso 1 1 d . . . . .
H3E3 H 1.3154 0.4139 0.8957 0.159 Uiso 1 1 calc R U . . .
O4E2 O 1.1977(7) 0.3371(9) 0.8953(3) 0.141 Uiso 1 1 d . . . . .
H4E3 H 1.1963 0.3027 0.8970 0.211 Uiso 1 1 calc R U . . .
O5E2 O 1.2294(10) 0.2911(10) 0.9511(3) 0.135 Uiso 1 1 d . . . . .
H5E2 H 1.2212 0.2680 0.9578 0.203 Uiso 1 1 calc R U . . .
C1E2 C 1.2726(14) 0.4245(13) 0.9230(4) 0.106 Uiso 1 1 d . . . . .
H1E2 H 1.3124 0.4370 0.9236 0.127 Uiso 1 1 calc R U . . .
C2E2 C 1.2621(13) 0.3902(13) 0.9088(3) 0.095 Uiso 1 1 d . . . . .
H2E2 H 1.2872 0.3571 0.9097 0.114 Uiso 1 1 calc R U . . .
C3E2 C 1.2050(13) 0.3675(13) 0.9096(3) 0.099 Uiso 1 1 d . . . . .
H3E4 H 1.1780 0.3992 0.9099 0.118 Uiso 1 1 calc R U . . .
C4E2 C 1.1939(13) 0.3314(9) 0.9218(2) 0.100 Uiso 1 1 d D . . . .
H4E4 H 1.2218 0.3004 0.9220 0.120 Uiso 1 1 calc R U . . .
C5E2 C 1.1994(11) 0.3663(9) 0.93587(19) 0.078 Uiso 1 1 d D . . . .
H5E4 H 1.1704 0.3962 0.9354 0.094 Uiso 1 1 calc R U . . .
C6E2 C 1.1932(13) 0.3353(12) 0.9517(3) 0.098 Uiso 1 1 d . . . . .
H6E3 H 1.2031 0.3607 0.9600 0.118 Uiso 1 1 calc R U . . .
H6E4 H 1.1544 0.3222 0.9532 0.118 Uiso 1 1 calc R U . . .
O1F2 O 1.1416(8) 0.3101(8) 0.9216(2) 0.095 Uiso 1 1 d . . . . .
O2F2 O 1.1019(8) 0.2423(8) 0.9367(2) 0.091 Uiso 1 1 d . . . . .
O3F2 O 1.1330(8) 0.2334(8) 0.8974(2) 0.099 Uiso 1 1 d . . . . .
H3F3 H 1.1604 0.2543 0.8991 0.148 Uiso 1 1 calc R U . . .
O4F2 O 1.0175(8) 0.2143(8) 0.89759(19) 0.114 Uiso 1 1 d D . . . .
H4F3 H 0.9887 0.2321 0.8951 0.171 Uiso 1 1 calc R U . . .
O5F2 O 1.0241(11) 0.1975(11) 0.9559(3) 0.145 Uiso 1 1 d . . . . .
H5F3 H 1.0072 0.1761 0.9500 0.218 Uiso 1 1 calc R U . . .
C1F2 C 1.1310(12) 0.2509(13) 0.9243(2) 0.143 Uiso 1 1 d D . . . .
H1F2 H 1.1680 0.2323 0.9256 0.172 Uiso 1 1 calc R U . . .
C2F2 C 1.1031(10) 0.2244(10) 0.9108(2) 0.089 Uiso 1 1 d D . . . .
H2F2 H 1.1008 0.1833 0.9126 0.106 Uiso 1 1 calc R U . . .
C3F2 C 1.0477(10) 0.2453(10) 0.9090(2) 0.099 Uiso 1 1 d D . . . .
H3F4 H 1.0477 0.2862 0.9068 0.119 Uiso 1 1 calc R U . . .
C4F2 C 1.0159(10) 0.2317(10) 0.9238(2) 0.099 Uiso 1 1 d D . . . .
H4F4 H 1.0166 0.1906 0.9257 0.119 Uiso 1 1 calc R U . . .
C5F2 C 1.0463(7) 0.2618(8) 0.93659(15) 0.066 Uiso 1 1 d D . . . .
H5F4 H 1.0460 0.3029 0.9347 0.079 Uiso 1 1 calc R U . . .
C6F2 C 1.0176(11) 0.2497(13) 0.95146(19) 0.108 Uiso 1 1 d D . . . .
H6F3 H 1.0328 0.2750 0.9592 0.129 Uiso 1 1 calc R U . . .
H6F4 H 0.9773 0.2577 0.9504 0.129 Uiso 1 1 calc R U . . .
O1G2 O 0.9625(9) 0.2500(9) 0.9239(2) 0.105 Uiso 1 1 d . . . . .
O2G2 O 0.8875(8) 0.2249(8) 0.9401(2) 0.094 Uiso 1 1 d . . . . .
O3G2 O 0.9051(8) 0.2031(9) 0.89887(18) 0.117 Uiso 1 1 d D . . . .
H3G3 H 0.9174 0.2324 0.8949 0.176 Uiso 1 1 calc R U . . .
O4G2 O 0.8212(11) 0.2799(11) 0.8997(3) 0.140 Uiso 1 1 d . . . . .
H4G3 H 0.7884 0.2753 0.9027 0.210 Uiso 1 1 calc R U . . .
O5G2 O 0.7849(8) 0.2398(8) 0.9549(3) 0.140 Uiso 1 1 d D . . . .
H5G3 H 0.7869 0.2231 0.9632 0.210 Uiso 1 1 calc R U . . .
C1G2 C 0.9144(12) 0.2120(13) 0.9248(3) 0.095 Uiso 1 1 d . . . . .
H1G2 H 0.9287 0.1728 0.9250 0.115 Uiso 1 1 calc R U . . .
C2G2 C 0.8731(10) 0.2171(13) 0.9122(2) 0.112 Uiso 1 1 d D . . . .
H2G2 H 0.8398 0.1924 0.9135 0.134 Uiso 1 1 calc R U . . .
C3G2 C 0.8595(11) 0.2722(11) 0.9119(3) 0.075 Uiso 1 1 d . . . . .
H3G4 H 0.8927 0.2973 0.9114 0.090 Uiso 1 1 calc R U . . .
C4G2 C 0.8202(10) 0.2847(17) 0.9259(2) 0.147 Uiso 1 1 d D . . . .
H4G4 H 0.7887 0.2574 0.9264 0.177 Uiso 1 1 calc R U . . .
C5G2 C 0.8599(9) 0.2764(12) 0.9390(2) 0.087 Uiso 1 1 d D . . . .
H5G4 H 0.8888 0.3064 0.9385 0.104 Uiso 1 1 calc R U . . .
C6G2 C 0.8281(8) 0.2820(8) 0.9542(3) 0.086 Uiso 1 1 d D . . . .
H6G3 H 0.8544 0.2772 0.9626 0.103 Uiso 1 1 calc R U . . .
H6G4 H 0.8112 0.3196 0.9549 0.103 Uiso 1 1 calc R U . . .
O1H2 O 0.7993(7) 0.3416(7) 0.9254(2) 0.084 Uiso 1 1 d . . . . .
O2H2 O 0.7346(8) 0.3768(8) 0.9432(2) 0.100 Uiso 1 1 d . . . . .
O3H2 O 0.7179(9) 0.3454(9) 0.9030(2) 0.109 Uiso 1 1 d . . . . .
H3H3 H 0.7391 0.3618 0.8969 0.164 Uiso 1 1 calc R U . . .
O4H2 O 0.7083(9) 0.4593(9) 0.9031(2) 0.142 Uiso 1 1 d D . . . .
H4H3 H 0.6788 0.4736 0.9064 0.213 Uiso 1 1 calc R U . . .
O5H2 O 0.7017(6) 0.4680(11) 0.9601(3) 0.142 Uiso 1 1 d D . . . .
H5H3 H 0.6923 0.4359 0.9629 0.213 Uiso 1 1 calc R U . . .
C1H2 C 0.7402(11) 0.3507(11) 0.9298(2) 0.110 Uiso 1 1 d D . . . .
H1H2 H 0.7229 0.3130 0.9309 0.132 Uiso 1 1 calc R U . . .
C2H2 C 0.7132(11) 0.3777(11) 0.9163(2) 0.106 Uiso 1 1 d D . . . .
H2H2 H 0.6726 0.3825 0.9185 0.127 Uiso 1 1 calc R U . . .
C3H2 C 0.7381(10) 0.4330(11) 0.9152(2) 0.104 Uiso 1 1 d D . . . .
H3H4 H 0.7791 0.4314 0.9133 0.125 Uiso 1 1 calc R U . . .
C4H2 C 0.7238(18) 0.4630(17) 0.9301(4) 0.144 Uiso 1 1 d . . . . .
H4H4 H 0.6833 0.4635 0.9328 0.173 Uiso 1 1 calc R U . . .
C5H2 C 0.7615(12) 0.4344(11) 0.9413(3) 0.084 Uiso 1 1 d . . . . .
H5H4 H 0.8004 0.4310 0.9374 0.101 Uiso 1 1 calc R U . . .
C6H2 C 0.7605(7) 0.4682(17) 0.9564(4) 0.140 Uiso 1 1 d D . . . .
H6H3 H 0.7827 0.4495 0.9643 0.168 Uiso 1 1 calc R U . . .
H6H4 H 0.7746 0.5067 0.9550 0.168 Uiso 1 1 calc R U . . .
K1 K 0.5590(7) -0.0066(7) 0.92905(17) 0.117(2) Uani 0.5 1 d . U P . .
K2 K 0.1653(4) 0.1858(5) 0.95879(12) 0.164(4) Uani 1 1 d . U . . .

loop_
_atom_site_aniso_label
_atom_site_aniso_U_11
_atom_site_aniso_U_22
_atom_site_aniso_U_33
_atom_site_aniso_U_23
_atom_site_aniso_U_13
_atom_site_aniso_U_12
W1 0.1780(16) 0.1224(12) 0.1206(12) 0.0089(10) 0.0183(12) 0.0368(11)
W2 0.1640(14) 0.1035(10) 0.1010(10) 0.0023(8) 0.0195(10) 0.0012(10)
W3 0.1737(15) 0.1129(11) 0.1002(10) 0.0143(9) 0.0174(10) 0.0148(11)
W4 0.1443(12) 0.1246(11) 0.0981(9) 0.0160(9) -0.0004(9) 0.0244(10)
W5 0.1418(12) 0.1478(13) 0.1046(10) 0.0140(10) -0.0015(10) 0.0445(10)
W6 0.1291(11) 0.1361(12) 0.1051(10) 0.0056(9) 0.0127(9) 0.0308(10)
W7 0.1195(10) 0.1102(10) 0.0965(9) 0.0043(8) 0.0123(8) -0.0012(9)
W8 0.1097(10) 0.1062(9) 0.0924(8) 0.0019(8) 0.0057(8) -0.0006(8)
W9 0.1188(10) 0.1069(9) 0.0923(8) 0.0033(8) 0.0094(8) 0.0026(8)
W10 0.1126(10) 0.1055(9) 0.0856(8) 0.0037(8) -0.0016(8) 0.0056(8)
W11 0.1250(11) 0.1248(11) 0.0902(8) 0.0053(8) -0.0088(8) 0.0130(9)
W12 0.1130(11) 0.1638(14) 0.1110(10) 0.0139(11) -0.0119(9) 0.0177(11)
W13 0.1037(10) 0.1477(12) 0.1076(10) 0.0103(9) 0.0010(8) 0.0016(10)
W14 0.1079(9) 0.1140(10) 0.0928(8) 0.0103(8) 0.0015(8) -0.0064(8)
W15 0.1030(9) 0.1042(9) 0.0861(8) 0.0092(7) -0.0044(7) 0.0009(8)
W16 0.1270(11) 0.1115(10) 0.0972(9) 0.0093(8) -0.0118(9) -0.0157(9)
W17 0.1326(12) 0.1188(10) 0.0992(9) 0.0013(9) -0.0119(9) -0.0106(10)
W18 0.1150(11) 0.1449(13) 0.1140(11) 0.0024(10) -0.0101(9) -0.0180(10)
P1 0.131(5) 0.097(4) 0.074(3) 0.011(4) 0.007(3) 0.016(4)
P2 0.114(4) 0.114(4) 0.089(3) 0.013(4) 0.004(4) 0.005(4)
O1 0.172(8) 0.091(6) 0.193(15) 0.004(6) 0.009(7) 0.039(5)
O2 0.198(5) 0.125(7) 0.058(5) 0.038(5) 0.003(4) 0.051(5)
O3 0.206(7) 0.125(5) 0.118(6) 0.033(4) 0.039(5) 0.048(5)
O4 0.197(5) 0.153(7) 0.049(5) -0.010(5) 0.022(4) 0.064(5)
O5 0.172(6) 0.149(5) 0.112(6) -0.015(4) -0.004(5) 0.056(5)
O6 0.150(5) 0.088(4) 0.087(4) 0.019(4) -0.002(4) 0.012(3)
O7 0.204(9) 0.118(7) 0.110(7) -0.004(6) 0.023(6) -0.059(6)
O8 0.173(6) 0.109(4) 0.064(5) -0.013(4) 0.007(5) -0.037(4)
O9 0.158(7) 0.093(7) 0.098(4) 0.028(4) 0.011(4) 0.001(6)
O10 0.152(5) 0.107(4) 0.104(6) 0.032(4) -0.013(4) 0.040(3)
O11 0.196(9) 0.087(7) 0.114(7) 0.054(6) 0.007(6) 0.007(6)
O12 0.180(7) 0.104(5) 0.098(5) 0.021(4) 0.005(6) 0.013(4)
O13 0.165(7) 0.086(4) 0.086(8) 0.035(4) 0.017(5) 0.005(4)
O14 0.187(13) 0.113(10) 0.085(5) 0.030(5) 0.025(6) 0.047(11)
O15 0.149(5) 0.157(8) 0.068(5) -0.008(6) -0.017(4) 0.064(5)
O16 0.137(8) 0.110(4) 0.077(6) 0.004(4) 0.034(8) 0.013(4)
O17 0.136(4) 0.129(7) 0.110(6) 0.000(6) -0.018(4) 0.040(5)
O18 0.163(8) 0.096(8) 0.070(4) 0.016(5) -0.017(4) 0.014(7)
O19 0.152(5) 0.107(4) 0.104(6) 0.032(4) -0.013(4) 0.040(3)
O20 0.341(13) 0.099(4) 0.105(8) 0.044(4) 0.002(10) 0.090(5)
O21 0.161(14) 0.183(8) 0.088(3) 0.028(4) -0.001(5) 0.073(8)
O22 0.131(6) 0.183(8) 0.132(8) 0.025(7) 0.033(6) 0.090(6)
O23 0.113(6) 0.131(4) 0.094(4) 0.004(4) 0.011(5) 0.013(4)
O24 0.125(4) 0.121(4) 0.082(4) 0.004(4) 0.015(4) 0.020(4)
O25 0.159(7) 0.055(7) 0.074(4) -0.020(4) 0.016(4) 0.000(7)
O26 0.119(5) 0.099(3) 0.083(4) 0.004(4) 0.002(4) -0.010(4)
O27 0.137(8) 0.102(10) 0.084(4) -0.008(5) -0.004(5) -0.005(8)
O28 0.104(4) 0.143(7) 0.109(5) -0.029(6) 0.020(4) -0.021(5)
O29 0.097(6) 0.096(9) 0.092(6) 0.025(7) 0.008(5) 0.003(6)
O30 0.097(6) 0.111(7) 0.091(4) 0.030(5) 0.005(4) -0.007(6)
O31 0.042(6) 0.085(4) 0.189(10) 0.027(4) 0.008(5) 0.006(4)
O32 0.101(4) 0.098(6) 0.119(4) 0.040(5) 0.013(3) 0.004(4)
O33 0.124(6) 0.129(10) 0.094(6) -0.002(8) 0.037(5) -0.029(7)
O34 0.108(8) 0.089(4) 0.126(10) 0.019(4) 0.015(5) -0.010(4)
O35 0.113(6) 0.147(10) 0.111(7) -0.007(7) 0.018(5) 0.036(6)
O36 0.075(6) 0.134(7) 0.088(4) 0.044(5) 0.002(4) -0.007(6)
O37 0.133(5) 0.075(5) 0.094(9) -0.007(5) -0.010(5) 0.005(4)
O38 0.109(4) 0.140(7) 0.054(5) 0.039(6) -0.002(4) 0.010(4)
O39 0.117(4) 0.077(6) 0.056(4) 0.012(4) 0.001(3) -0.002(4)
O40 0.125(10) 0.133(10) 0.073(4) -0.004(5) -0.017(5) 0.061(11)
O41 0.109(4) 0.112(7) 0.099(5) 0.018(6) 0.000(4) 0.016(5)
O42 0.122(7) 0.104(4) 0.073(5) -0.015(4) 0.008(6) 0.019(5)
O43 0.114(7) 0.079(7) 0.080(4) -0.003(4) 0.006(4) -0.006(9)
O44 0.098(6) 0.434(12) 0.090(8) 0.113(11) -0.016(6) 0.071(6)
O45 0.117(9) 0.127(7) 0.097(3) 0.015(4) -0.009(5) 0.005(9)
O46 0.126(8) 0.144(4) 0.055(5) 0.001(4) -0.001(6) -0.033(5)
O47 0.114(7) 0.134(4) 0.070(5) 0.018(4) -0.029(5) -0.014(5)
O48 0.090(4) 0.133(4) 0.086(4) 0.002(4) -0.014(4) -0.009(4)
O49 0.085(5) 0.206(12) 0.115(8) -0.012(8) 0.010(5) -0.009(6)
O50 0.108(4) 0.090(6) 0.085(4) 0.016(4) -0.002(4) 0.003(5)
O51 0.106(9) 0.112(8) 0.076(4) 0.023(5) -0.010(5) -0.002(7)
O52 0.100(4) 0.108(7) 0.076(5) 0.039(5) 0.005(4) 0.002(4)
O53 0.107(7) 0.103(4) 0.079(5) 0.017(4) -0.032(5) -0.002(4)
O54 0.128(5) 0.133(9) 0.096(7) 0.031(7) -0.026(5) 0.036(6)
O55 0.125(5) 0.093(5) 0.107(8) 0.039(4) 0.013(4) -0.017(4)
O56 0.188(11) 0.070(5) 0.094(6) 0.014(5) -0.055(8) -0.069(6)
O57 0.110(4) 0.125(7) 0.062(5) -0.004(5) 0.020(4) -0.026(5)
O58 0.107(7) 0.142(7) 0.094(4) 0.012(4) 0.018(5) 0.006(6)
O59 0.167(12) 0.080(6) 0.103(6) -0.005(5) -0.015(7) -0.016(7)
O60 0.129(5) 0.156(8) 0.066(5) 0.006(5) -0.025(4) -0.025(5)
O61 0.137(4) 0.115(4) 0.071(4) 0.012(3) -0.001(4) -0.027(4)
O62 0.116(5) 0.078(8) 0.191(15) 0.005(7) -0.010(6) -0.013(5)
Ta1 0.0757(6) 0.0758(6) 0.0759(6) 0.0000(6) 0.0019(5) -0.0007(6)
Ta2 0.0756(7) 0.0736(6) 0.0761(6) 0.0001(5) 0.0019(6) -0.0026(6)
O1W 0.088(5) 0.077(6) 0.091(3) 0.000(3) 0.010(3) 0.000(5)
O2W 0.080(6) 0.076(6) 0.072(4) -0.002(4) 0.009(4) 0.002(5)
Ta3A 0.0698(9) 0.0689(9) 0.0909(10) 0.0023(8) 0.0046(9) 0.0032(8)
Ta4A 0.0755(10) 0.0717(9) 0.0968(11) 0.0022(9) 0.0053(9) 0.0011(8)
Ta5A 0.0747(9) 0.0681(9) 0.0980(11) 0.0021(9) 0.0021(9) 0.0018(8)
Ta6A 0.0683(9) 0.0695(9) 0.0960(11) 0.0014(9) 0.0019(9) -0.0037(8)
Br1 0.081(2) 0.077(2) 0.0933(19) 0.0008(18) -0.0060(19) -0.0092(19)
Br2 0.078(2) 0.087(2) 0.097(2) 0.0115(19) -0.0034(18) 0.0155(19)
Br3 0.080(2) 0.073(2) 0.094(2) 0.0050(19) 0.006(2) -0.0044(19)
Br4 0.076(2) 0.088(2) 0.084(2) -0.002(2) 0.0046(19) 0.0080(19)
Br5 0.074(2) 0.077(2) 0.085(2) 0.0008(18) 0.0135(18) -0.0090(18)
Br6 0.082(2) 0.085(2) 0.093(2) -0.009(2) 0.005(2) 0.011(2)
Br7 0.080(2) 0.074(2) 0.098(2) -0.001(2) 0.002(2) -0.0145(19)
Br8 0.073(2) 0.079(2) 0.088(2) 0.0026(19) 0.0022(18) 0.0060(19)
Br9 0.068(2) 0.081(2) 0.089(2) 0.001(2) -0.0043(19) -0.0032(17)
Br10 0.087(2) 0.0595(19) 0.092(2) 0.0023(19) 0.003(2) 0.0059(17)
Br11 0.0635(19) 0.077(2) 0.098(3) 0.003(2) 0.0047(19) -0.0104(17)
Br12 0.080(2) 0.0536(17) 0.099(3) -0.0011(18) 0.003(2) 0.0056(16)
O3AW 0.081(6) 0.079(5) 0.076(7) 0.028(6) -0.029(8) -0.003(5)
O4AW 0.084(5) 0.075(6) 0.092(8) -0.022(9) -0.015(7) 0.007(5)
O5AW 0.084(6) 0.073(5) 0.084(8) -0.008(7) 0.011(9) -0.003(5)
O6AW 0.073(4) 0.062(4) 0.081(6) -0.009(4) -0.009(6) 0.000(3)
Ta3B 0.0472(14) 0.0509(14) 0.0937(19) -0.0003(14) -0.0044(15) 0.0012(12)
Ta4B 0.0519(14) 0.0430(13) 0.0974(18) -0.0011(14) -0.0010(14) 0.0009(12)
Ta5B 0.0548(15) 0.0508(14) 0.0951(19) -0.0009(14) -0.0036(16) 0.0011(13)
Ta6B 0.0562(15) 0.0469(14) 0.0876(18) -0.0037(14) -0.0031(14) 0.0003(12)
Br21 0.072(4) 0.063(3) 0.099(4) -0.014(3) -0.012(3) 0.017(3)
Br22 0.067(3) 0.073(4) 0.094(2) 0.006(3) -0.014(2) -0.003(3)
Br23 0.086(4) 0.058(3) 0.089(3) 0.000(3) 0.006(3) 0.008(3)
Br24 0.070(3) 0.070(4) 0.083(3) 0.002(3) 0.007(3) -0.010(3)
Br25 0.079(4) 0.060(3) 0.094(4) 0.006(3) 0.001(3) 0.008(3)
Br26 0.064(3) 0.073(4) 0.091(3) 0.004(3) 0.004(3) -0.004(3)
Br27 0.078(4) 0.067(3) 0.083(3) -0.006(3) 0.002(3) 0.011(3)
Br28 0.068(3) 0.081(4) 0.073(3) -0.010(3) 0.000(3) -0.006(3)
Br29 0.058(3) 0.041(3) 0.126(5) -0.003(3) -0.008(3) -0.011(2)
Br30 0.041(3) 0.050(3) 0.141(5) 0.002(3) 0.000(3) 0.017(2)
Br31 0.053(3) 0.044(3) 0.124(5) -0.008(3) -0.001(3) -0.012(2)
Br32 0.057(3) 0.047(3) 0.094(4) 0.004(3) -0.010(3) 0.022(2)
O3BW 0.084(8) 0.047(5) 0.109(9) -0.016(6) -0.05(2) 0.011(5)
O4BW 0.057(4) 0.063(8) 0.105(8) -0.039(19) 0.002(5) 0.003(5)
O5BW 0.073(4) 0.062(4) 0.081(6) -0.009(4) -0.009(6) 0.000(3)
O6BW 0.057(5) 0.062(8) 0.083(8) 0.003(17) -0.001(6) -0.002(5)
K1 0.111(4) 0.148(5) 0.091(2) 0.011(3) 0.006(3) 0.006(4)
K2 0.167(5) 0.175(8) 0.149(8) 0.011(7) -0.026(6) 0.068(5)

loop_
_atom_type_symbol
_atom_type_description
_atom_type_scat_dispersion_real
_atom_type_scat_dispersion_imag
_atom_type_scat_source
C C 0.0030 0.0020 'International Tables Vol C Tables 4.2.6.8 and 6.1.1.4'
H H 0.0000 0.0000 'International Tables Vol C Tables 4.2.6.8 and 6.1.1.4'
O O 0.0120 0.0060 'International Tables Vol C Tables 4.2.6.8 and 6.1.1.4'
P P 0.1070 0.1000 'International Tables Vol C Tables 4.2.6.8 and 6.1.1.4'
Br Br -0.4020 2.5750 'International Tables Vol C Tables 4.2.6.8 and 6.1.1.4'
Ta Ta -0.8020 6.8190 'International Tables Vol C Tables 4.2.6.8 and 6.1.1.4'
W W -0.9670 7.1840 'International Tables Vol C Tables 4.2.6.8 and 6.1.1.4'
K K 0.2090 0.2630 'International Tables Vol C Tables 4.2.6.8 and 6.1.1.4'

loop_
_geom_angle_atom_site_label_1
_geom_angle_atom_site_label_2
_geom_angle_atom_site_label_3
_geom_angle
_geom_angle_site_symmetry_1
_geom_angle_site_symmetry_3
O1 W1 O5 94.3(13) . .
O1 W1 O3 102.3(13) . .
O5 W1 O3 88.7(11) . .
O1 W1 O2 102.0(12) . .
O5 W1 O2 83.1(10) . .
O3 W1 O2 154.8(10) . .
O1 W1 O4 113.0(12) . .
O5 W1 O4 152.6(10) . .
O3 W1 O4 87.5(11) . .
O2 W1 O4 89.0(9) . .
O1 W1 O6 171.9(11) . .
O5 W1 O6 84.4(9) . .
O3 W1 O6 85.7(9) . .
O2 W1 O6 69.9(8) . .
O4 W1 O6 68.3(8) . .
O4 W2 O7 99.1(12) . .
O4 W2 O8 86.0(11) . .
O7 W2 O8 102.0(10) . .
O4 W2 O9 90.1(10) . .
O7 W2 O9 100.7(10) . .
O8 W2 O9 157.3(9) . .
O4 W2 O10 153.0(11) . .
O7 W2 O10 107.5(11) . .
O8 W2 O10 83.8(10) . .
O9 W2 O10 89.7(9) . .
O4 W2 O6 70.7(9) . .
O7 W2 O6 166.6(9) . .
O8 W2 O6 86.1(8) . .
O9 W2 O6 71.5(8) . .
O10 W2 O6 83.7(8) . .
O11 W3 O12 102.5(11) . .
O11 W3 O2 104.0(10) . .
O12 W3 O2 87.4(11) . .
O11 W3 O9 101.0(10) . .
O12 W3 O9 156.5(10) . .
O2 W3 O9 86.4(9) . .
O11 W3 O13 100.6(10) . .
O12 W3 O13 87.4(10) . .
O2 W3 O13 155.4(9) . .
O9 W3 O13 89.0(9) . .
O11 W3 O6 173.0(9) . .
O12 W3 O6 83.0(9) . .
O2 W3 O6 71.6(8) . .
O9 W3 O6 73.6(8) . .
O13 W3 O6 84.0(8) . .
O16 W4 O14 97.7(9) . .
O16 W4 O17 89.0(10) . .
O14 W4 O17 104.4(11) . .
O16 W4 O15 94.2(10) . .
O14 W4 O15 103.8(10) . .
O17 W4 O15 150.9(9) . .
O16 W4 O12 160.5(8) . .
O14 W4 O12 101.3(10) . .
O17 W4 O12 82.0(10) . .
O15 W4 O12 85.6(10) . .
O16 W4 O18 82.3(8) . .
O14 W4 O18 179.1(10) . .
O17 W4 O18 76.4(9) . .
O15 W4 O18 75.4(8) . .
O12 W4 O18 78.8(8) . .
O19 W5 O20 96.5(12) . .
O19 W5 O15 97.5(10) . .
O20 W5 O15 93.5(11) . .
O19 W5 O21 110.1(11) . .
O20 W5 O21 88.1(11) . .
O15 W5 O21 152.0(10) . .
O19 W5 O5 97.8(10) . .
O20 W5 O5 165.5(12) . .
O15 W5 O5 87.0(10) . .
O21 W5 O5 84.7(11) . .
O22 W6 O23 96.5(11) . .
O22 W6 O24 102.2(10) . .
O23 W6 O24 97.8(9) . .
O22 W6 O3 99.4(12) . .
O23 W6 O3 161.7(10) . .
O24 W6 O3 87.5(11) . .
O22 W6 O21 106.1(11) . .
O23 W6 O21 87.3(10) . .
O24 W6 O21 150.5(10) . .
O3 W6 O21 79.8(11) . .
O22 W6 K1 71.9(9) . .
O23 W6 K1 55.9(7) . .
O24 W6 K1 56.7(7) . .
O3 W6 K1 138.5(8) . .
O21 W6 K1 141.7(9) . .
O26 W7 O24 95.2(10) . .
O26 W7 O27 99.3(9) . .
O24 W7 O27 100.1(9) . .
O26 W7 O28 86.6(10) . .
O24 W7 O28 152.5(9) . .
O27 W7 O28 106.7(9) . .
O26 W7 O8 160.8(8) . .
O24 W7 O8 87.9(10) . .
O27 W7 O8 98.8(9) . .
O28 W7 O8 82.0(10) . .
O26 W7 O25 82.7(7) . .
O24 W7 O25 74.7(8) . .
O27 W7 O25 174.7(8) . .
O28 W7 O25 78.3(8) . .
O8 W7 O25 79.8(7) . .
O26 W7 K1 55.3(7) . .
O24 W7 K1 51.5(7) . .
O27 W7 K1 76.6(7) . .
O28 W7 K1 141.4(8) . .
O8 W7 K1 136.3(7) . .
O25 W7 K1 100.8(6) . .
O29 W8 O28 104.6(9) . .
O29 W8 O10 99.7(10) . .
O28 W8 O10 85.1(10) . .
O29 W8 O30 100.7(9) . .
O28 W8 O30 154.1(9) . .
O10 W8 O30 85.8(9) . .
O29 W8 O31 101.8(9) . .
O28 W8 O31 89.4(9) . .
O10 W8 O31 158.5(9) . .
O30 W8 O31 90.3(9) . .
O29 W8 O32 170.2(8) . .
O28 W8 O32 84.7(8) . .
O10 W8 O32 78.0(8) . .
O30 W8 O32 69.7(7) . .
O31 W8 O32 80.8(8) . .
O33 W9 O17 102.0(10) . .
O33 W9 O34 99.7(10) . .
O17 W9 O34 94.3(10) . .
O33 W9 O30 101.5(9) . .
O17 W9 O30 155.2(9) . .
O34 W9 O30 89.5(9) . .
O33 W9 O13 99.6(10) . .
O17 W9 O13 79.2(10) . .
O34 W9 O13 160.5(9) . .
O30 W9 O13 89.1(9) . .
O33 W9 O32 174.8(9) . .
O17 W9 O32 83.1(9) . .
O34 W9 O32 80.9(8) . .
O30 W9 O32 73.3(8) . .
O13 W9 O32 80.1(8) . .
O36 W10 O35 95.5(10) . .
O36 W10 O37 87.7(9) . .
O35 W10 O37 96.5(11) . .
O36 W10 O38 157.3(8) . .
O35 W10 O38 106.4(9) . .
O37 W10 O38 84.0(9) . .
O36 W10 O34 87.9(10) . .
O35 W10 O34 103.5(11) . .
O37 W10 O34 159.8(9) . .
O38 W10 O34 92.7(9) . .
O36 W10 O39 74.5(8) . .
O35 W10 O39 169.8(9) . .
O37 W10 O39 81.6(7) . .
O38 W10 O39 83.4(7) . .
O34 W10 O39 78.3(7) . .
O40 W11 O41 105.9(9) . .
O40 W11 O38 103.0(8) . .
O41 W11 O38 150.7(8) . .
O40 W11 O42 100.0(9) . .
O41 W11 O42 88.2(9) . .
O38 W11 O42 82.3(9) . .
O40 W11 O16 97.5(9) . .
O41 W11 O16 92.6(9) . .
O38 W11 O16 88.1(9) . .
O42 W11 O16 161.5(8) . .
O40 W11 O43 177.2(9) . .
O41 W11 O43 71.6(8) . .
O38 W11 O43 79.4(7) . .
O42 W11 O43 78.7(7) . .
O16 W11 O43 84.0(7) . .
O44 W12 O41 105.1(10) . .
O44 W12 O20 99.7(16) . .
O41 W12 O20 91.9(11) . .
O44 W12 O45 104.5(10) . .
O41 W12 O45 150.3(9) . .
O20 W12 O45 83.7(10) . .
O44 W12 O46 96.1(14) . .
O41 W12 O46 90.6(9) . .
O20 W12 O46 162.8(10) . .
O45 W12 O46 85.7(8) . .
O49 W13 O45 107.5(11) . .
O49 W13 O23 96.0(12) . .
O45 W13 O23 82.8(9) . .
O49 W13 O48 100.2(10) . .
O45 W13 O48 152.3(9) . .
O23 W13 O48 95.6(9) . .
O49 W13 O47 99.7(12) . .
O45 W13 O47 86.7(9) . .
O23 W13 O47 163.2(9) . .
O48 W13 O47 87.6(9) . .
O49 W13 O50 167.3(9) . .
O45 W13 O50 85.1(8) . .
O23 W13 O50 83.8(8) . .
O48 W13 O50 67.2(7) . .
O47 W13 O50 82.3(8) . .
O49 W13 K1 69.0(9) . .
O45 W13 K1 139.2(8) . .
O23 W13 K1 58.2(7) . .
O48 W13 K1 53.5(7) . .
O47 W13 K1 134.0(6) . .
O50 W13 K1 100.5(5) . .
O48 W14 O51 102.5(9) . .
O48 W14 O52 153.4(8) . .
O51 W14 O52 103.1(8) . .
O48 W14 O26 94.9(9) . .
O51 W14 O26 99.6(8) . .
O52 W14 O26 87.9(9) . .
O48 W14 O53 85.4(9) . .
O51 W14 O53 100.6(8) . .
O52 W14 O53 82.9(8) . .
O26 W14 O53 159.3(8) . .
O48 W14 O50 71.4(8) . .
O51 W14 O50 173.8(8) . .
O52 W14 O50 82.8(7) . .
O26 W14 O50 82.3(7) . .
O53 W14 O50 78.2(7) . .
O48 W14 K1 49.1(7) . .
O51 W14 K1 77.1(7) . .
O52 W14 K1 145.9(7) . .
O26 W14 K1 58.9(7) . .
O53 W14 K1 131.0(6) . .
O50 W14 K1 99.1(5) . .
O54 W15 O31 102.8(10) . .
O54 W15 O52 102.0(9) . .
O31 W15 O52 91.6(8) . .
O54 W15 O55 99.9(10) . .
O31 W15 O55 157.3(8) . .
O52 W15 O55 82.1(9) . .
O54 W15 O36 105.0(9) . .
O31 W15 O36 85.8(9) . .
O52 W15 O36 152.8(7) . .
O55 W15 O36 90.0(8) . .
O54 W15 O39 173.8(9) . .
O31 W15 O39 78.1(7) . .
O52 W15 O39 84.1(7) . .
O55 W15 O39 79.5(7) . .
O36 W15 O39 68.8(6) . .
O56 W16 O57 97.1(10) . .
O56 W16 O53 102.4(9) . .
O57 W16 O53 88.1(9) . .
O56 W16 O55 109.0(10) . .
O57 W16 O55 153.9(9) . .
O53 W16 O55 84.9(9) . .
O56 W16 O58 100.1(9) . .
O57 W16 O58 86.9(8) . .
O53 W16 O58 157.4(8) . .
O55 W16 O58 89.9(9) . .
O56 W16 O61 165.4(8) . .
O57 W16 O61 71.1(8) . .
O53 W16 O61 86.1(7) . .
O55 W16 O61 83.3(8) . .
O58 W16 O61 71.4(8) . .
O59 W17 O60 100.9(11) . .
O59 W17 O58 98.1(10) . .
O60 W17 O58 83.6(9) . .
O59 W17 O42 102.2(9) . .
O60 W17 O42 89.8(9) . .
O58 W17 O42 159.5(9) . .
O59 W17 O37 105.1(10) . .
O60 W17 O37 153.9(9) . .
O58 W17 O37 89.8(9) . .
O42 W17 O37 87.7(8) . .
O59 W17 O61 168.4(9) . .
O60 W17 O61 68.8(9) . .
O58 W17 O61 75.9(8) . .
O42 W17 O61 83.6(7) . .
O37 W17 O61 85.0(8) . .
O62 W18 O46 101.9(10) . .
O62 W18 O47 99.2(11) . .
O46 W18 O47 87.0(8) . .
O62 W18 O60 106.9(11) . .
O46 W18 O60 89.2(9) . .
O47 W18 O60 153.8(9) . .
O62 W18 O57 104.4(10) . .
O46 W18 O57 153.5(9) . .
O47 W18 O57 86.3(8) . .
O60 W18 O57 85.6(8) . .
O62 W18 O61 171.8(9) . .
O46 W18 O61 83.7(8) . .
O47 W18 O61 86.8(8) . .
O60 W18 O61 67.0(8) . .
O57 W18 O61 70.3(8) . .
O18 P1 O25 125.1(13) . .
O18 P1 O32 100.8(13) . .
O25 P1 O32 107.5(12) . .
O18 P1 O6 106.6(12) . .
O25 P1 O6 107.0(11) . .
O32 P1 O6 109.1(13) . .
O43 P2 O39 105.9(11) . .
O43 P2 O50 121.7(12) . .
O39 P2 O50 106.0(11) . .
O43 P2 O61 104.6(12) . .
O39 P2 O61 111.0(12) . .
O50 P2 O61 107.6(11) . .
W3 O2 W1 126.3(11) . .
W6 O3 W1 154.1(14) . .
W2 O4 W1 130.6(11) . .
W1 O5 W5 141.6(14) . .
P1 O6 W1 128.1(13) . .
P1 O6 W3 125.0(12) . .
W1 O6 W3 92.1(7) . .
P1 O6 W2 120.6(11) . .
W1 O6 W2 89.8(7) . .
W3 O6 W2 90.6(7) . .
W2 O8 W7 154.0(12) . .
W3 O9 W2 124.2(12) . .
W8 O10 W2 151.5(14) . .
W3 O12 W4 148.8(13) . .
W9 O13 W3 152.1(13) . .
W5 O15 W4 129.3(11) . .
W4 O16 W11 172.5(14) . .
W9 O17 W4 161.8(14) . .
P1 O18 W4 140.2(14) . .
W5 O20 W12 170.4(14) . .
W5 O21 W6 160.7(16) . .
W13 O23 W6 171.8(12) . .
W13 O23 K1 92.6(8) . .
W6 O23 K1 95.6(8) . .
W7 O24 W6 127.4(11) . .
W7 O24 K1 102.1(9) . .
W6 O24 K1 94.3(8) . .
P1 O25 W7 138.6(13) . .
W7 O26 W14 168.9(13) . .
W7 O26 K1 98.2(8) . .
W14 O26 K1 92.1(8) . .
W8 O28 W7 156.2(14) . .
W9 O30 W8 124.1(10) . .
W15 O31 W8 160.9(13) . .
P1 O32 W9 131.5(12) . .
P1 O32 W8 126.1(12) . .
W9 O32 W8 92.2(7) . .
W9 O34 W10 160.9(13) . .
W10 O35 K2 175.6(14) . 7_557
W10 O36 W15 127.1(10) . .
W10 O37 W17 148.3(11) . .
W11 O38 W10 159.7(11) . .
P2 O39 W15 127.3(9) . .
P2 O39 W10 126.1(9) . .
W15 O39 W10 89.6(6) . .
W12 O41 W11 133.3(12) . .
W11 O42 W17 149.6(12) . .
P2 O43 W11 137.4(12) . .
W13 O45 W12 152.6(13) . .
W18 O46 W12 149.8(11) . .
W18 O47 W13 150.0(11) . .
W14 O48 W13 128.6(11) . .
W14 O48 K1 104.2(9) . .
W13 O48 K1 96.7(8) . .
P2 O50 W14 135.2(11) . .
P2 O50 W13 122.3(11) . .
W14 O50 W13 91.8(7) . .
W14 O52 W15 156.0(11) . .
W16 O53 W14 153.2(11) . .
W15 O54 K2 148.2(12) . .
W16 O55 W15 154.2(12) . .
W16 O57 W18 127.6(10) . .
W17 O58 W16 119.8(12) . .
W17 O60 W18 129.4(12) . .
P2 O61 W17 125.6(11) . .
P2 O61 W18 124.8(12) . .
W17 O61 W18 94.8(7) . .
P2 O61 W16 118.9(10) . .
W17 O61 W16 92.7(8) . .
W18 O61 W16 91.0(7) . .
O1W Ta1 Br3 77.0(5) . .
O1W Ta1 Br4 77.7(5) . .
Br3 Ta1 Br4 87.71(14) . .
O1W Ta1 Br2 79.6(5) . .
Br3 Ta1 Br2 88.16(14) . .
Br4 Ta1 Br2 157.31(15) . .
O1W Ta1 Br1 80.0(5) . .
Br3 Ta1 Br1 156.99(15) . .
Br4 Ta1 Br1 87.76(14) . .
Br2 Ta1 Br1 87.37(14) . .
O1W Ta1 Br24 76.0(5) . .
O1W Ta1 Br22 80.9(5) . .
Br24 Ta1 Br22 156.9(3) . .
O1W Ta1 Br21 79.5(5) . .
Br24 Ta1 Br21 87.5(3) . .
Br22 Ta1 Br21 88.2(3) . .
O1W Ta1 Br23 78.1(5) . .
Br24 Ta1 Br23 86.6(3) . .
Br22 Ta1 Br23 88.7(3) . .
Br21 Ta1 Br23 157.6(3) . .
O1W Ta1 Ta3A 136.4(4) . .
Br3 Ta1 Ta3A 146.60(11) . .
Br4 Ta1 Ta3A 97.93(11) . .
Br2 Ta1 Ta3A 97.76(11) . .
Br1 Ta1 Ta3A 56.41(11) . .
O1W Ta1 Ta6A 133.7(4) . .
Br3 Ta1 Ta6A 97.64(11) . .
Br4 Ta1 Ta6A 56.00(10) . .
Br2 Ta1 Ta6A 146.69(12) . .
Br1 Ta1 Ta6A 98.46(11) . .
Ta3A Ta1 Ta6A 60.53(5) . .
O1W Ta1 Ta4B 137.2(5) . .
Br24 Ta1 Ta4B 146.9(2) . .
Br22 Ta1 Ta4B 56.3(2) . .
Br21 Ta1 Ta4B 97.5(2) . .
Br23 Ta1 Ta4B 99.2(2) . .
O2W Ta2 Br5 79.1(4) . .
O2W Ta2 Br8 80.9(4) . .
Br5 Ta2 Br8 88.08(13) . .
O2W Ta2 Br26 77.0(5) . .
O2W Ta2 Br7 79.7(5) . .
Br5 Ta2 Br7 158.81(14) . .
Br8 Ta2 Br7 88.38(14) . .
O2W Ta2 Br6 78.2(4) . .
Br5 Ta2 Br6 88.08(14) . .
Br8 Ta2 Br6 159.09(15) . .
Br7 Ta2 Br6 87.82(14) . .
O2W Ta2 Br25 79.6(5) . .
Br26 Ta2 Br25 87.5(3) . .
O2W Ta2 Br27 76.9(5) . .
Br26 Ta2 Br27 88.1(3) . .
Br25 Ta2 Br27 156.4(3) . .
O2W Ta2 Br28 79.1(5) . .
Br26 Ta2 Br28 156.1(3) . .
Br25 Ta2 Br28 86.3(3) . .
Br27 Ta2 Br28 88.4(3) . .
O2W Ta2 Ta5B 133.8(4) . .
Br26 Ta2 Ta5B 98.6(2) . .
Br25 Ta2 Ta5B 146.6(2) . .
Br27 Ta2 Ta5B 56.9(2) . .
Br28 Ta2 Ta5B 99.27(19) . .
O2W Ta2 Ta6B 135.9(4) . .
Br26 Ta2 Ta6B 147.0(2) . .
Br25 Ta2 Ta6B 98.0(2) . .
Br27 Ta2 Ta6B 98.2(2) . .
Br28 Ta2 Ta6B 56.86(18) . .
Ta5B Ta2 Ta6B 60.10(9) . .
O2W Ta2 Ta4B 133.8(4) . .
Br26 Ta2 Ta4B 56.8(2) . .
Br25 Ta2 Ta4B 97.8(2) . .
Br27 Ta2 Ta4B 99.0(2) . .
Br28 Ta2 Ta4B 147.08(19) . .
Ta5B Ta2 Ta4B 60.47(9) . .
Ta6B Ta2 Ta4B 90.26(10) . .
Ta1 O1W K1 120.1(8) . .
O3AW Ta3A Br5 79.9(6) . .
O3AW Ta3A Br1 78.1(6) . .
Br5 Ta3A Br1 158.00(15) . .
O3AW Ta3A Br9 78.4(5) . .
Br5 Ta3A Br9 87.78(14) . .
Br1 Ta3A Br9 87.88(14) . .
O3AW Ta3A Br12 78.3(5) . .
Br5 Ta3A Br12 87.45(14) . .
Br1 Ta3A Br12 88.04(14) . .
Br9 Ta3A Br12 156.65(15) . .
O3AW Ta3A Ta1 134.6(6) . .
Br5 Ta3A Ta1 145.49(12) . .
Br1 Ta3A Ta1 56.50(10) . .
Br9 Ta3A Ta1 98.40(11) . .
Br12 Ta3A Ta1 98.44(11) . .
O3AW Ta3A Ta4A 134.9(5) . .
Br5 Ta3A Ta4A 97.56(11) . .
Br1 Ta3A Ta4A 97.97(12) . .
Br9 Ta3A Ta4A 56.54(10) . .
Br12 Ta3A Ta4A 146.80(12) . .
Ta1 Ta3A Ta4A 60.00(6) . .
O3AW Ta3A Ta6A 135.0(5) . .
Br5 Ta3A Ta6A 97.41(11) . .
Br1 Ta3A Ta6A 98.05(12) . .
Br9 Ta3A Ta6A 146.60(12) . .
Br12 Ta3A Ta6A 56.74(10) . .
Ta1 Ta3A Ta6A 59.88(5) . .
Ta4A Ta3A Ta6A 90.06(7) . .
O3AW Ta3A Ta2 135.5(6) . .
Br5 Ta3A Ta2 55.56(10) . .
Br1 Ta3A Ta2 146.43(12) . .
Br9 Ta3A Ta2 98.30(11) . .
Br12 Ta3A Ta2 97.77(11) . .
Ta1 Ta3A Ta2 89.93(6) . .
Ta4A Ta3A Ta2 60.31(6) . .
Ta6A Ta3A Ta2 59.80(5) . .
O4AW Ta4A Br6 78.0(7) . .
O4AW Ta4A Br2 79.7(7) . .
Br6 Ta4A Br2 157.75(15) . .
O4AW Ta4A Br10 77.8(5) . .
Br6 Ta4A Br10 87.64(15) . .
Br2 Ta4A Br10 88.00(15) . .
O4AW Ta4A Br9 79.7(5) . .
Br6 Ta4A Br9 88.08(15) . .
Br2 Ta4A Br9 87.65(15) . .
Br10 Ta4A Br9 157.49(15) . .
O4AW Ta4A Ta1 136.1(7) . .
Br6 Ta4A Ta1 145.85(12) . .
Br2 Ta4A Ta1 56.40(10) . .
Br10 Ta4A Ta1 98.19(11) . .
Br9 Ta4A Ta1 97.73(11) . .
O4AW Ta4A Ta3A 135.7(5) . .
Br6 Ta4A Ta3A 98.22(12) . .
Br2 Ta4A Ta3A 97.43(12) . .
Br10 Ta4A Ta3A 146.49(12) . .
Br9 Ta4A Ta3A 56.02(10) . .
Ta1 Ta4A Ta3A 59.58(5) . .
O4AW Ta4A Ta5A 134.5(5) . .
Br6 Ta4A Ta5A 97.67(12) . .
Br2 Ta4A Ta5A 98.09(12) . .
Br10 Ta4A Ta5A 56.67(10) . .
Br9 Ta4A Ta5A 145.84(12) . .
Ta1 Ta4A Ta5A 59.85(6) . .
Ta3A Ta4A Ta5A 89.82(7) . .
O4AW Ta4A Ta2 134.4(7) . .
Br6 Ta4A Ta2 56.34(11) . .
Br2 Ta4A Ta2 145.90(12) . .
Br10 Ta4A Ta2 98.24(11) . .
Br9 Ta4A Ta2 97.71(11) . .
Ta1 Ta4A Ta2 89.51(6) . .
Ta3A Ta4A Ta2 60.00(5) . .
Ta5A Ta4A Ta2 59.80(6) . .
O5AW Ta5A Br7 80.5(7) . .
O5AW Ta5A Br3 77.1(7) . .
Br7 Ta5A Br3 157.67(15) . .
O5AW Ta5A Br11 77.8(5) . .
Br7 Ta5A Br11 88.16(15) . .
Br3 Ta5A Br11 87.32(15) . .
O5AW Ta5A Br10 79.9(5) . .
Br7 Ta5A Br10 88.15(14) . .
Br3 Ta5A Br10 87.80(14) . .
Br11 Ta5A Br10 157.71(15) . .
O5AW Ta5A Ta1 133.3(7) . .
Br7 Ta5A Ta1 146.15(12) . .
Br3 Ta5A Ta1 56.18(10) . .
Br11 Ta5A Ta1 97.82(11) . .
Br10 Ta5A Ta1 97.46(11) . .
O5AW Ta5A Ta6A 134.2(5) . .
Br7 Ta5A Ta6A 98.11(11) . .
Br3 Ta5A Ta6A 97.54(11) . .
Br11 Ta5A Ta6A 56.45(10) . .
Br10 Ta5A Ta6A 145.83(12) . .
Ta1 Ta5A Ta6A 59.80(6) . .
O5AW Ta5A Ta2 137.0(7) . .
Br7 Ta5A Ta2 56.44(10) . .
Br3 Ta5A Ta2 145.88(12) . .
Br11 Ta5A Ta2 98.27(11) . .
Br10 Ta5A Ta2 97.94(11) . .
Ta1 Ta5A Ta2 89.71(6) . .
Ta6A Ta5A Ta2 59.95(5) . .
O5AW Ta5A Ta4A 135.7(5) . .
Br7 Ta5A Ta4A 98.22(12) . .
Br3 Ta5A Ta4A 97.58(12) . .
Br11 Ta5A Ta4A 146.52(12) . .
Br10 Ta5A Ta4A 55.76(10) . .
Ta1 Ta5A Ta4A 59.72(6) . .
Ta6A Ta5A Ta4A 90.07(7) . .
Ta2 Ta5A Ta4A 60.26(6) . .
O6AW Ta6A Br8 80.4(6) . .
O6AW Ta6A Br4 77.2(6) . .
Br8 Ta6A Br4 157.55(15) . .
O6AW Ta6A Br11 80.8(4) . .
Br8 Ta6A Br11 88.53(15) . .
Br4 Ta6A Br11 87.66(15) . .
O6AW Ta6A Br12 76.5(4) . .
Br8 Ta6A Br12 87.37(14) . .
Br4 Ta6A Br12 87.67(15) . .
Br11 Ta6A Br12 157.33(14) . .
O6AW Ta6A Ta1 133.6(6) . .
Br8 Ta6A Ta1 145.97(12) . .
Br4 Ta6A Ta1 56.47(10) . .
Br11 Ta6A Ta1 97.86(11) . .
Br12 Ta6A Ta1 97.98(11) . .
O6AW Ta6A Ta5A 137.0(4) . .
Br8 Ta6A Ta5A 98.08(12) . .
Br4 Ta6A Ta5A 98.13(12) . .
Br11 Ta6A Ta5A 56.25(10) . .
Br12 Ta6A Ta5A 146.43(11) . .
Ta1 Ta6A Ta5A 60.06(6) . .
O6AW Ta6A Ta2 136.3(6) . .
Br8 Ta6A Ta2 55.98(10) . .
Br4 Ta6A Ta2 146.47(12) . .
Br11 Ta6A Ta2 98.31(11) . .
Br12 Ta6A Ta2 97.81(11) . .
Ta1 Ta6A Ta2 90.00(6) . .
Ta5A Ta6A Ta2 60.20(5) . .
O6AW Ta6A Ta3A 132.9(4) . .
Br8 Ta6A Ta3A 97.84(11) . .
Br4 Ta6A Ta3A 97.57(11) . .
Br11 Ta6A Ta3A 146.29(12) . .
Br12 Ta6A Ta3A 56.38(10) . .
Ta1 Ta6A Ta3A 59.59(5) . .
Ta5A Ta6A Ta3A 90.05(7) . .
Ta2 Ta6A Ta3A 60.20(5) . .
Ta3A Br1 Ta1 67.09(11) . .
Ta3A Br1 K1 136.7(3) . .
Ta1 Br1 K1 79.2(3) . .
Ta4A Br2 Ta1 67.59(12) . .
Ta4A Br2 K1 148.3(3) . .
Ta1 Br2 K1 87.1(3) . .
Ta5A Br3 Ta1 67.85(11) . .
Ta6A Br4 Ta1 67.53(11) . .
Ta2 Br5 Ta3A 68.47(11) . .
Ta4A Br6 Ta2 68.29(12) . .
Ta5A Br7 Ta2 68.06(12) . .
Ta6A Br8 Ta2 68.30(11) . .
Ta3A Br9 Ta4A 67.44(11) . .
Ta4A Br10 Ta5A 67.57(11) . .
Ta5A Br11 Ta6A 67.30(11) . .
Ta3A Br12 Ta6A 66.88(10) . .
O3BW Ta3B Br25 78.0(13) . .
O3BW Ta3B Br21 78.6(13) . .
Br25 Ta3B Br21 156.6(3) . .
O3BW Ta3B Br29 78.5(4) . .
Br25 Ta3B Br29 87.9(3) . .
Br21 Ta3B Br29 86.9(3) . .
O3BW Ta3B Br32 78.1(4) . .
Br25 Ta3B Br32 87.8(3) . .
Br21 Ta3B Br32 87.9(3) . .
Br29 Ta3B Br32 156.6(2) . .
O3BW Ta3B Ta4B 135.1(4) . .
Br25 Ta3B Ta4B 98.2(2) . .
Br21 Ta3B Ta4B 98.0(2) . .
Br29 Ta3B Ta4B 56.54(17) . .
Br32 Ta3B Ta4B 146.83(19) . .
O3BW Ta3B Ta2 134.7(13) . .
Br25 Ta3B Ta2 56.76(19) . .
Br21 Ta3B Ta2 146.7(2) . .
Br29 Ta3B Ta2 98.3(2) . .
Br32 Ta3B Ta2 98.51(19) . .
Ta4B Ta3B Ta2 59.88(9) . .
O3BW Ta3B Ta6B 135.1(4) . .
Br25 Ta3B Ta6B 98.1(2) . .
Br21 Ta3B Ta6B 98.8(2) . .
Br29 Ta3B Ta6B 146.39(19) . .
Br32 Ta3B Ta6B 56.98(16) . .
Ta4B Ta3B Ta6B 89.85(12) . .
Ta2 Ta3B Ta6B 59.73(9) . .
O3BW Ta3B Ta1 135.4(13) . .
Br25 Ta3B Ta1 146.6(2) . .
Br21 Ta3B Ta1 56.82(19) . .
Br29 Ta3B Ta1 97.7(2) . .
Br32 Ta3B Ta1 98.44(19) . .
Ta4B Ta3B Ta1 59.82(9) . .
Ta2 Ta3B Ta1 89.84(9) . .
Ta6B Ta3B Ta1 60.22(9) . .
O4BW Ta4B Br22 79.2(13) . .
O4BW Ta4B Br30 78.3(5) . .
Br22 Ta4B Br30 87.9(3) . .
O4BW Ta4B Br29 78.3(5) . .
Br22 Ta4B Br29 88.1(3) . .
Br30 Ta4B Br29 156.6(2) . .
O4BW Ta4B Br26 77.6(13) . .
Br22 Ta4B Br26 156.8(3) . .
Br30 Ta4B Br26 86.6(3) . .
Br29 Ta4B Br26 88.0(3) . .
O4BW Ta4B Ta2 133.9(13) . .
Br22 Ta4B Ta2 146.9(2) . .
Br30 Ta4B Ta2 97.5(2) . .
Br29 Ta4B Ta2 98.3(2) . .
Br26 Ta4B Ta2 56.29(19) . .
O4BW Ta4B Ta1 135.9(13) . .
Br22 Ta4B Ta1 56.7(2) . .
Br30 Ta4B Ta1 99.0(2) . .
Br29 Ta4B Ta1 98.0(2) . .
Br26 Ta4B Ta1 146.5(2) . .
Ta2 Ta4B Ta1 90.23(9) . .
O4BW Ta4B Ta3B 134.7(5) . .
Br22 Ta4B Ta3B 98.9(2) . .
Br30 Ta4B Ta3B 146.9(2) . .
Br29 Ta4B Ta3B 56.39(17) . .
Br26 Ta4B Ta3B 97.9(2) . .
Ta2 Ta4B Ta3B 60.07(9) . .
Ta1 Ta4B Ta3B 60.29(9) . .
O4BW Ta4B Ta5B 135.2(5) . .
Br22 Ta4B Ta5B 98.2(2) . .
Br30 Ta4B Ta5B 56.92(17) . .
Br29 Ta4B Ta5B 146.4(2) . .
Br26 Ta4B Ta5B 97.6(2) . .
Ta2 Ta4B Ta5B 59.64(9) . .
Ta1 Ta4B Ta5B 60.31(9) . .
Ta3B Ta4B Ta5B 90.04(12) . .
O5BW Ta5B Br31 78.8(5) . .
O5BW Ta5B Br27 83.0(12) . .
Br31 Ta5B Br27 86.3(3) . .
O5BW Ta5B Br30 78.8(5) . .
Br31 Ta5B Br30 157.3(2) . .
Br27 Ta5B Br30 87.3(3) . .
O5BW Ta5B Br23 73.9(12) . .
Br31 Ta5B Br23 87.9(3) . .
Br27 Ta5B Br23 156.8(3) . .
Br30 Ta5B Br23 89.5(3) . .
O5BW Ta5B Ta2 139.7(12) . .
Br31 Ta5B Ta2 97.6(2) . .
Br27 Ta5B Ta2 56.69(19) . .
Br30 Ta5B Ta2 97.0(2) . .
Br23 Ta5B Ta2 146.5(2) . .
O5BW Ta5B Ta6B 135.3(5) . .
Br31 Ta5B Ta6B 56.78(17) . .
Br27 Ta5B Ta6B 98.0(2) . .
Br30 Ta5B Ta6B 145.8(2) . .
Br23 Ta5B Ta6B 97.5(2) . .
Ta2 Ta5B Ta6B 60.03(9) . .
O5BW Ta5B Ta4B 134.5(5) . .
Br31 Ta5B Ta4B 146.6(2) . .
Br27 Ta5B Ta4B 98.4(2) . .
Br30 Ta5B Ta4B 55.95(17) . .
Br23 Ta5B Ta4B 98.7(2) . .
Ta2 Ta5B Ta4B 59.89(9) . .
Ta6B Ta5B Ta4B 89.89(12) . .
O5BW Ta5B Ta1 130.4(12) . .
Br31 Ta5B Ta1 99.4(2) . .
Br27 Ta5B Ta1 146.7(2) . .
Br30 Ta5B Ta1 97.8(2) . .
Br23 Ta5B Ta1 56.52(18) . .
Ta2 Ta5B Ta1 89.96(9) . .
Ta6B Ta5B Ta1 60.31(9) . .
Ta4B Ta5B Ta1 59.60(9) . .
O6BW Ta6B Br31 74.2(10) . .
O6BW Ta6B Br32 83.2(10) . .
Br31 Ta6B Br32 157.4(2) . .
O6BW Ta6B Br28 79.3(13) . .
Br31 Ta6B Br28 87.8(3) . .
Br32 Ta6B Br28 86.5(3) . .
O6BW Ta6B Br24 78.2(13) . .
Br31 Ta6B Br24 89.7(3) . .
Br32 Ta6B Br24 87.2(3) . .
Br28 Ta6B Br24 157.1(3) . .
O6BW Ta6B Ta2 136.2(12) . .
Br31 Ta6B Ta2 97.0(2) . .
Br32 Ta6B Ta2 98.16(19) . .
Br28 Ta6B Ta2 57.33(19) . .
Br24 Ta6B Ta2 145.5(2) . .
O6BW Ta6B Ta5B 130.3(10) . .
Br31 Ta6B Ta5B 56.16(17) . .
Br32 Ta6B Ta5B 146.4(2) . .
Br28 Ta6B Ta5B 99.4(2) . .
Br24 Ta6B Ta5B 98.0(2) . .
Ta2 Ta6B Ta5B 59.87(9) . .
O6BW Ta6B Ta3B 139.4(10) . .
Br31 Ta6B Ta3B 146.4(2) . .
Br32 Ta6B Ta3B 56.19(16) . .
Br28 Ta6B Ta3B 97.6(2) . .
Br24 Ta6B Ta3B 97.1(2) . .
Ta2 Ta6B Ta3B 60.00(9) . .
Ta5B Ta6B Ta3B 90.22(12) . .
O6BW Ta6B Ta1 133.6(12) . .
Br31 Ta6B Ta1 99.0(2) . .
Br32 Ta6B Ta1 97.69(19) . .
Br28 Ta6B Ta1 147.1(2) . .
Br24 Ta6B Ta1 55.63(19) . .
Ta2 Ta6B Ta1 89.84(9) . .
Ta5B Ta6B Ta1 60.26(9) . .
Ta3B Ta6B Ta1 59.94(9) . .
Ta3B Br21 Ta1 67.2(2) . .
Ta4B Br22 Ta1 67.0(2) . .
Ta4B Br22 K1 158.2(4) . .
Ta1 Br22 K1 91.8(4) . .
Ta1 Br23 Ta5B 66.8(2) . .
Ta1 Br24 Ta6B 67.2(2) . .
Ta3B Br25 Ta2 67.1(2) . .
Ta2 Br26 Ta4B 66.9(2) . .
Ta2 Br27 Ta5B 66.4(2) . .
Ta6B Br28 Ta2 65.8(2) . .
Ta3B Br29 Ta4B 67.07(18) . .
Ta4B Br30 Ta5B 67.14(18) . .
Ta5B Br31 Ta6B 67.07(19) . .
Ta3B Br32 Ta6B 66.83(18) . .
C1A1 O1A1 C4H1 112.3(17) . .
C1A1 O2A1 C5A1 112.8(18) . .
C2A1 O3A1 H3A1 109.5 . .
C3A1 O4A1 H4A1 109.5 . .
C6A1 O5A1 H5A1 109.5 . .
O1A1 C1A1 O2A1 110.3(17) . .
O1A1 C1A1 C2A1 104.6(16) . .
O2A1 C1A1 C2A1 109.1(18) . .
O1A1 C1A1 H1A1 110.9 . .
O2A1 C1A1 H1A1 110.9 . .
C2A1 C1A1 H1A1 110.9 . .
O3A1 C2A1 C3A1 109.8(17) . .
O3A1 C2A1 C1A1 114.2(18) . .
C3A1 C2A1 C1A1 109.2(17) . .
O3A1 C2A1 H2A1 107.8 . .
C3A1 C2A1 H2A1 107.8 . .
C1A1 C2A1 H2A1 107.8 . .
O4A1 C3A1 C2A1 109.7(18) . .
O4A1 C3A1 C4A1 105.3(16) . .
C2A1 C3A1 C4A1 108.3(19) . .
O4A1 C3A1 H3A2 111.1 . .
C2A1 C3A1 H3A2 111.1 . .
C4A1 C3A1 H3A2 111.1 . .
O1B1 C4A1 C3A1 112(2) . .
O1B1 C4A1 C5A1 108(2) . .
C3A1 C4A1 C5A1 108.0(17) . .
O1B1 C4A1 H4A2 109.5 . .
C3A1 C4A1 H4A2 109.5 . .
C5A1 C4A1 H4A2 109.5 . .
C6A1 C5A1 C4A1 116(2) . .
C6A1 C5A1 O2A1 104(2) . .
C4A1 C5A1 O2A1 107(2) . .
C6A1 C5A1 H5A2 109.9 . .
C4A1 C5A1 H5A2 109.9 . .
O2A1 C5A1 H5A2 109.9 . .
O5A1 C6A1 C5A1 116(3) . .
O5A1 C6A1 H6A1 108.2 . .
C5A1 C6A1 H6A1 108.2 . .
O5A1 C6A1 H6A2 108.2 . .
C5A1 C6A1 H6A2 108.2 . .
H6A1 C6A1 H6A2 107.4 . .
C4A1 O1B1 C1B1 118(2) . .
C1B1 O2B1 C5B1 122(3) . .
C2B1 O3B1 H3B1 109.5 . .
C3B1 O4B1 H4B1 109.5 . .
C6B1 O5B1 H5B1 109.5 . .
O2B1 C1B1 O1B1 105(2) . .
O2B1 C1B1 C2B1 112(2) . .
O1B1 C1B1 C2B1 101(2) . .
O2B1 C1B1 H1B1 112.9 . .
O1B1 C1B1 H1B1 112.9 . .
C2B1 C1B1 H1B1 112.9 . .
O3B1 C2B1 C1B1 104.5(19) . .
O3B1 C2B1 C3B1 119(2) . .
C1B1 C2B1 C3B1 117(2) . .
O3B1 C2B1 H2B1 105.1 . .
C1B1 C2B1 H2B1 105.1 . .
C3B1 C2B1 H2B1 105.1 . .
O4B1 C3B1 C4B1 115(3) . .
O4B1 C3B1 C2B1 106(2) . .
C4B1 C3B1 C2B1 104(2) . .
O4B1 C3B1 H3B2 110.7 . .
C4B1 C3B1 H3B2 110.7 . .
C2B1 C3B1 H3B2 110.7 . .
O1C1 C4B1 C5B1 105(3) . .
O1C1 C4B1 C3B1 105(2) . .
C5B1 C4B1 C3B1 116(3) . .
O1C1 C4B1 H4B2 110.0 . .
C5B1 C4B1 H4B2 110.0 . .
C3B1 C4B1 H4B2 110.0 . .
C6B1 C5B1 C4B1 118(3) . .
C6B1 C5B1 O2B1 110(2) . .
C4B1 C5B1 O2B1 108(2) . .
C6B1 C5B1 H5B2 106.7 . .
C4B1 C5B1 H5B2 106.7 . .
O2B1 C5B1 H5B2 106.7 . .
C5B1 C6B1 O5B1 118(3) . .
C5B1 C6B1 H6B1 107.9 . .
O5B1 C6B1 H6B1 107.9 . .
C5B1 C6B1 H6B2 107.9 . .
O5B1 C6B1 H6B2 107.9 . .
H6B1 C6B1 H6B2 107.2 . .
C1C1 O1C1 C4B1 121(3) . .
C1C1 O2C1 C5C1 113(3) . .
C2C1 O3C1 H3C1 109.5 . .
C3C1 O4C1 H4C1 109.5 . .
C6C1 O5C1 H5C1 109.5 . .
O2C1 C1C1 O1C1 117(2) . .
O2C1 C1C1 C2C1 114(2) . .
O1C1 C1C1 C2C1 109(2) . .
O2C1 C1C1 H1C1 105.3 . .
O1C1 C1C1 H1C1 105.3 . .
C2C1 C1C1 H1C1 105.3 . .
O3C1 C2C1 C3C1 111(2) . .
O3C1 C2C1 C1C1 116(2) . .
C3C1 C2C1 C1C1 109(2) . .
O3C1 C2C1 H2C1 106.7 . .
C3C1 C2C1 H2C1 106.7 . .
C1C1 C2C1 H2C1 106.7 . .
O4C1 C3C1 C4C1 114(3) . .
O4C1 C3C1 C2C1 116(3) . .
C4C1 C3C1 C2C1 110(2) . .
O4C1 C3C1 H3C2 105.4 . .
C4C1 C3C1 H3C2 105.4 . .
C2C1 C3C1 H3C2 105.4 . .
O1D1 C4C1 C3C1 112(3) . .
O1D1 C4C1 C5C1 114(3) . .
C3C1 C4C1 C5C1 113(3) . .
O1D1 C4C1 H4C2 105.6 . .
C3C1 C4C1 H4C2 105.6 . .
C5C1 C4C1 H4C2 105.6 . .
O2C1 C5C1 C6C1 117(3) . .
O2C1 C5C1 C4C1 115(3) . .
C6C1 C5C1 C4C1 112(3) . .
O2C1 C5C1 H5C3 103.4 . .
C6C1 C5C1 H5C3 103.4 . .
C4C1 C5C1 H5C3 103.4 . .
C5C1 C6C1 O5C1 109(3) . .
C5C1 C6C1 H6C1 110.0 . .
O5C1 C6C1 H6C1 110.0 . .
C5C1 C6C1 H6C2 110.0 . .
O5C1 C6C1 H6C2 110.0 . .
H6C1 C6C1 H6C2 108.4 . .
C4C1 O1D1 C1D1 119(2) . .
C5D1 O2D1 C1D1 113(2) . .
C2D1 O3D1 H3D1 109.5 . .
C3D1 O4D1 H4D1 109.5 . .
C6D1 O5D1 H5D1 109.5 . .
O2D1 C1D1 C2D1 110(3) . .
O2D1 C1D1 O1D1 114(2) . .
C2D1 C1D1 O1D1 109(2) . .
O2D1 C1D1 H1D1 107.9 . .
C2D1 C1D1 H1D1 107.9 . .
O1D1 C1D1 H1D1 107.9 . .
O3D1 C2D1 C1D1 114(2) . .
O3D1 C2D1 C3D1 110(2) . .
C1D1 C2D1 C3D1 110(2) . .
O3D1 C2D1 H2D1 107.8 . .
C1D1 C2D1 H2D1 107.8 . .
C3D1 C2D1 H2D1 107.8 . .
O4D1 C3D1 C4D1 115(2) . .
O4D1 C3D1 C2D1 111(2) . .
C4D1 C3D1 C2D1 108(2) . .
O4D1 C3D1 H3D2 107.5 . .
C4D1 C3D1 H3D2 107.5 . .
C2D1 C3D1 H3D2 107.5 . .
O1E1 C4D1 C5D1 120(2) . .
O1E1 C4D1 C3D1 106(2) . .
C5D1 C4D1 C3D1 110(2) . .
O1E1 C4D1 H4D2 106.4 . .
C5D1 C4D1 H4D2 106.4 . .
C3D1 C4D1 H4D2 106.4 . .
O2D1 C5D1 C4D1 116(2) . .
O2D1 C5D1 C6D1 106(2) . .
C4D1 C5D1 C6D1 106(2) . .
O2D1 C5D1 H5D2 109.6 . .
C4D1 C5D1 H5D2 109.6 . .
C6D1 C5D1 H5D2 109.6 . .
O5D1 C6D1 C5D1 120(2) . .
O5D1 C6D1 H6D1 107.4 . .
C5D1 C6D1 H6D1 107.4 . .
O5D1 C6D1 H6D2 107.4 . .
C5D1 C6D1 H6D2 107.4 . .
H6D1 C6D1 H6D2 106.9 . .
C4D1 O1E1 C1E1 124(2) . .
C1E1 O2E1 C5E1 115(2) . .
C2E1 O3E1 H3E1 109.5 . .
C3E1 O4E1 H4E1 109.5 . .
C6E1 O5E1 H5E1 109.5 . .
O2E1 C1E1 O1E1 112(2) . .
O2E1 C1E1 C2E1 116(2) . .
O1E1 C1E1 C2E1 104.3(18) . .
O2E1 C1E1 H1E1 108.1 . .
O1E1 C1E1 H1E1 108.1 . .
C2E1 C1E1 H1E1 108.1 . .
O3E1 C2E1 C3E1 121(2) . .
O3E1 C2E1 C1E1 115.4(18) . .
C3E1 C2E1 C1E1 107(2) . .
O3E1 C2E1 H2E1 103.7 . .
C3E1 C2E1 H2E1 103.7 . .
C1E1 C2E1 H2E1 103.7 . .
O4E1 C3E1 C4E1 113(2) . .
O4E1 C3E1 C2E1 105(3) . .
C4E1 C3E1 C2E1 116(3) . .
O4E1 C3E1 H3E2 107.3 . .
C4E1 C3E1 H3E2 107.3 . .
C2E1 C3E1 H3E2 107.3 . .
O1F1 C4E1 C5E1 119(3) . .
O1F1 C4E1 C3E1 105(2) . .
C5E1 C4E1 C3E1 102(3) . .
O1F1 C4E1 H4E2 110.2 . .
C5E1 C4E1 H4E2 110.2 . .
C3E1 C4E1 H4E2 110.2 . .
C6E1 C5E1 C4E1 107(3) . .
C6E1 C5E1 O2E1 112(3) . .
C4E1 C5E1 O2E1 115(2) . .
C6E1 C5E1 H5E3 107.3 . .
C4E1 C5E1 H5E3 107.3 . .
O2E1 C5E1 H5E3 107.3 . .
C5E1 C6E1 O5E1 111(3) . .
C5E1 C6E1 H6E1 109.5 . .
O5E1 C6E1 H6E1 109.5 . .
C5E1 C6E1 H6E2 109.5 . .
O5E1 C6E1 H6E2 109.5 . .
H6E1 C6E1 H6E2 108.1 . .
C4E1 O1F1 C1F1 113(2) . .
C5F1 O2F1 C1F1 118(2) . .
C2F1 O3F1 H3F1 109.5 . .
C3F1 O4F1 H4F1 109.5 . .
C6F1 O5F1 H5F1 109.5 . .
O1F1 C1F1 C2F1 103(3) . .
O1F1 C1F1 O2F1 106(2) . .
C2F1 C1F1 O2F1 107(3) . .
O1F1 C1F1 H1F1 113.2 . .
C2F1 C1F1 H1F1 113.2 . .
O2F1 C1F1 H1F1 113.2 . .
O3F1 C2F1 C1F1 112(4) . .
O3F1 C2F1 C3F1 110(3) . .
C1F1 C2F1 C3F1 117(3) . .
O3F1 C2F1 H2F1 105.6 . .
C1F1 C2F1 H2F1 105.6 . .
C3F1 C2F1 H2F1 105.6 . .
O4F1 C3F1 C4F1 105.8(16) . .
O4F1 C3F1 C2F1 111(3) . .
C4F1 C3F1 C2F1 102(2) . .
O4F1 C3F1 H3F2 112.4 . .
C4F1 C3F1 H3F2 112.4 . .
C2F1 C3F1 H3F2 112.4 . .
O1G1 C4F1 C3F1 101.9(18) . .
O1G1 C4F1 C5F1 108.8(19) . .
C3F1 C4F1 C5F1 110.3(17) . .
O1G1 C4F1 H4F2 111.8 . .
C3F1 C4F1 H4F2 111.8 . .
C5F1 C4F1 H4F2 111.8 . .
O2F1 C5F1 C4F1 108(2) . .
O2F1 C5F1 C6F1 104(3) . .
C4F1 C5F1 C6F1 111(2) . .
O2F1 C5F1 H5F2 111.1 . .
C4F1 C5F1 H5F2 111.1 . .
C6F1 C5F1 H5F2 111.1 . .
O5F1 C6F1 C5F1 115(3) . .
O5F1 C6F1 H6F1 108.5 . .
C5F1 C6F1 H6F1 108.5 . .
O5F1 C6F1 H6F2 108.5 . .
C5F1 C6F1 H6F2 108.5 . .
H6F1 C6F1 H6F2 107.5 . .
C4F1 O1G1 C1G1 119.4(19) . .
C5G1 O2G1 C1G1 117(3) . .
C2G1 O3G1 H3G1 109.5 . .
C3G1 O4G1 H4G1 109.5 . .
C6G1 O5G1 H5G1 109.5 . .
O2G1 C1G1 O1G1 114(3) . .
O2G1 C1G1 C2G1 109(2) . .
O1G1 C1G1 C2G1 100(2) . .
O2G1 C1G1 H1G1 111.2 . .
O1G1 C1G1 H1G1 111.2 . .
C2G1 C1G1 H1G1 111.2 . .
O3G1 C2G1 C1G1 118(2) . .
O3G1 C2G1 C3G1 113(3) . .
C1G1 C2G1 C3G1 113(3) . .
O3G1 C2G1 H2G1 103.2 . .
C1G1 C2G1 H2G1 103.2 . .
C3G1 C2G1 H2G1 103.2 . .
O4G1 C3G1 C2G1 109(3) . .
O4G1 C3G1 C4G1 116(4) . .
C2G1 C3G1 C4G1 109(3) . .
O4G1 C3G1 H3G2 107.3 . .
C2G1 C3G1 H3G2 107.3 . .
C4G1 C3G1 H3G2 107.3 . .
O1H1 C4G1 C5G1 125(4) . .
O1H1 C4G1 C3G1 99(3) . .
C5G1 C4G1 C3G1 105(4) . .
O1H1 C4G1 H4G2 108.8 . .
C5G1 C4G1 H4G2 108.8 . .
C3G1 C4G1 H4G2 108.8 . .
O2G1 C5G1 C4G1 113(3) . .
O2G1 C5G1 C6G1 115(3) . .
C4G1 C5G1 C6G1 97(3) . .
O2G1 C5G1 H5G2 110.4 . .
C4G1 C5G1 H5G2 110.4 . .
C6G1 C5G1 H5G2 110.4 . .
C5G1 C6G1 O5G1 108(3) . .
C5G1 C6G1 H6G1 110.0 . .
O5G1 C6G1 H6G1 110.0 . .
C5G1 C6G1 H6G2 110.0 . .
O5G1 C6G1 H6G2 110.0 . .
H6G1 C6G1 H6G2 108.4 . .
C4G1 O1H1 C1H1 119(3) . .
C1H1 O2H1 C5H1 115(2) . .
C2H1 O3H1 H3H1 109.5 . .
C3H1 O4H1 H4H1 109.5 . .
C6H1 O5H1 H5H1 109.5 . .
O2H1 C1H1 C2H1 115(2) . .
O2H1 C1H1 O1H1 111(2) . .
C2H1 C1H1 O1H1 101.0(17) . .
O2H1 C1H1 H1H1 109.6 . .
C2H1 C1H1 H1H1 109.6 . .
O1H1 C1H1 H1H1 109.6 . .
O3H1 C2H1 C1H1 118.7(18) . .
O3H1 C2H1 C3H1 112.9(14) . .
C1H1 C2H1 C3H1 112.3(18) . .
O3H1 C2H1 H2H1 103.6 . .
C1H1 C2H1 H2H1 103.6 . .
C3H1 C2H1 H2H1 103.6 . .
O4H1 C3H1 C2H1 111(2) . .
O4H1 C3H1 C4H1 108(2) . .
C2H1 C3H1 C4H1 108.0(17) . .
O4H1 C3H1 H3H2 109.9 . .
C2H1 C3H1 H3H2 109.9 . .
C4H1 C3H1 H3H2 109.9 . .
O1A1 C4H1 C5H1 104(2) . .
O1A1 C4H1 C3H1 102.2(16) . .
C5H1 C4H1 C3H1 106(2) . .
O1A1 C4H1 H4H2 114.3 . .
C5H1 C4H1 H4H2 114.3 . .
C3H1 C4H1 H4H2 114.3 . .
C4H1 C5H1 O2H1 106(2) . .
C4H1 C5H1 C6H1 113(2) . .
O2H1 C5H1 C6H1 99(2) . .
C4H1 C5H1 H5H2 112.4 . .
O2H1 C5H1 H5H2 112.4 . .
C6H1 C5H1 H5H2 112.4 . .
O5H1 C6H1 C5H1 106(3) . .
O5H1 C6H1 H6H1 110.5 . .
C5H1 C6H1 H6H1 110.5 . .
O5H1 C6H1 H6H2 110.5 . .
C5H1 C6H1 H6H2 110.5 . .
H6H1 C6H1 H6H2 108.7 . .
C4H2 O1A2 C1A2 112(2) . .
C1A2 O2A2 C5A2 104.2(19) . .
C2A2 O3A2 H3A3 109.5 . .
C3A2 O4A2 H4A3 109.5 . .
C6A2 O5A2 H5A3 109.5 . .
O2A2 C1A2 C2A2 111(2) . .
O2A2 C1A2 O1A2 110(2) . .
C2A2 C1A2 O1A2 108(2) . .
O2A2 C1A2 H1A2 109.2 . .
C2A2 C1A2 H1A2 109.2 . .
O1A2 C1A2 H1A2 109.2 . .
O3A2 C2A2 C3A2 107(2) . .
O3A2 C2A2 C1A2 112(2) . .
C3A2 C2A2 C1A2 111(2) . .
O3A2 C2A2 H2A2 109.1 . .
C3A2 C2A2 H2A2 109.1 . .
C1A2 C2A2 H2A2 109.1 . .
O4A2 C3A2 C2A2 116(3) . .
O4A2 C3A2 C4A2 103(2) . .
C2A2 C3A2 C4A2 114(2) . .
O4A2 C3A2 H3A4 107.8 . .
C2A2 C3A2 H3A4 107.8 . .
C4A2 C3A2 H3A4 107.8 . .
O1B2 C4A2 C5A2 112(2) . .
O1B2 C4A2 C3A2 118(2) . .
C5A2 C4A2 C3A2 100.1(18) . .
O1B2 C4A2 H4A4 109.0 . .
C5A2 C4A2 H4A4 109.0 . .
C3A2 C4A2 H4A4 109.0 . .
C6A2 C5A2 C4A2 122(2) . .
C6A2 C5A2 O2A2 101.3(16) . .
C4A2 C5A2 O2A2 122(2) . .
C6A2 C5A2 H5A4 102.8 . .
C4A2 C5A2 H5A4 102.8 . .
O2A2 C5A2 H5A4 102.8 . .
O5A2 C6A2 C5A2 112.8(19) . .
O5A2 C6A2 H6A3 109.0 . .
C5A2 C6A2 H6A3 109.0 . .
O5A2 C6A2 H6A4 109.0 . .
C5A2 C6A2 H6A4 109.0 . .
H6A3 C6A2 H6A4 107.8 . .
C4A2 O1B2 C1B2 117(2) . .
C1B2 O2B2 C5B2 116(2) . .
C2B2 O3B2 H3B3 109.5 . .
C3B2 O4B2 H4B3 109.5 . .
C6B2 O5B2 H5B3 109.5 . .
O2B2 C1B2 O1B2 114.2(19) . .
O2B2 C1B2 C2B2 110(2) . .
O1B2 C1B2 C2B2 98.7(17) . .
O2B2 C1B2 H1B2 111.0 . .
O1B2 C1B2 H1B2 111.0 . .
C2B2 C1B2 H1B2 111.0 . .
C3B2 C2B2 O3B2 112(2) . .
C3B2 C2B2 C1B2 117(3) . .
O3B2 C2B2 C1B2 115(2) . .
C3B2 C2B2 H2B2 103.4 . .
O3B2 C2B2 H2B2 103.4 . .
C1B2 C2B2 H2B2 103.4 . .
C2B2 C3B2 O4B2 116(3) . .
C2B2 C3B2 C4B2 113(3) . .
O4B2 C3B2 C4B2 116(3) . .
C2B2 C3B2 H3B4 103.5 . .
O4B2 C3B2 H3B4 103.5 . .
C4B2 C3B2 H3B4 103.5 . .
C3B2 C4B2 O1C2 117(2) . .
C3B2 C4B2 C5B2 113(3) . .
O1C2 C4B2 C5B2 109(2) . .
C3B2 C4B2 H4B4 105.4 . .
O1C2 C4B2 H4B4 105.4 . .
C5B2 C4B2 H4B4 105.4 . .
C6B2 C5B2 O2B2 109(2) . .
C6B2 C5B2 C4B2 121(3) . .
O2B2 C5B2 C4B2 107(2) . .
C6B2 C5B2 H5B4 106.1 . .
O2B2 C5B2 H5B4 106.1 . .
C4B2 C5B2 H5B4 106.1 . .
C5B2 C6B2 O5B2 103(2) . .
C5B2 C6B2 H6B3 111.1 . .
O5B2 C6B2 H6B3 111.1 . .
C5B2 C6B2 H6B4 111.1 . .
O5B2 C6B2 H6B4 111.1 . .
H6B3 C6B2 H6B4 109.1 . .
C4B2 O1C2 C1C2 117(2) . .
C1C2 O2C2 C5C2 128(2) . .
C2C2 O3C2 H3C3 109.5 . .
C3C2 O4C2 H4C3 109.5 . .
C6C2 O5C2 H5C2 109.5 . .
O2C2 C1C2 O1C2 93(2) . .
O2C2 C1C2 C2C2 106(2) . .
O1C2 C1C2 C2C2 109(2) . .
O2C2 C1C2 H1C2 115.4 . .
O1C2 C1C2 H1C2 115.4 . .
C2C2 C1C2 H1C2 115.4 . .
O3C2 C2C2 C3C2 121(2) . .
O3C2 C2C2 C1C2 99.6(19) . .
C3C2 C2C2 C1C2 108(2) . .
O3C2 C2C2 H2C2 108.9 . .
C3C2 C2C2 H2C2 108.9 . .
C1C2 C2C2 H2C2 108.9 . .
O4C2 C3C2 C2C2 106(2) . .
O4C2 C3C2 C4C2 118(3) . .
C2C2 C3C2 C4C2 120(3) . .
O4C2 C3C2 H3C4 103.6 . .
C2C2 C3C2 H3C4 103.6 . .
C4C2 C3C2 H3C4 103.6 . .
C5C2 C4C2 O1D2 116(3) . .
C5C2 C4C2 C3C2 110(3) . .
O1D2 C4C2 C3C2 107(2) . .
C5C2 C4C2 H4C4 107.6 . .
O1D2 C4C2 H4C4 107.6 . .
C3C2 C4C2 H4C4 107.6 . .
C6C2 C5C2 C4C2 125(3) . .
C6C2 C5C2 O2C2 108(3) . .
C4C2 C5C2 O2C2 107(3) . .
C6C2 C5C2 H5C4 105.1 . .
C4C2 C5C2 H5C4 105.1 . .
O2C2 C5C2 H5C4 105.1 . .
C5C2 C6C2 O5C2 96(3) . .
C5C2 C6C2 H6C3 112.6 . .
O5C2 C6C2 H6C3 112.6 . .
C5C2 C6C2 H6C4 112.6 . .
O5C2 C6C2 H6C4 112.6 . .
H6C3 C6C2 H6C4 110.1 . .
C1D2 O1D2 C4C2 121(2) . .
C1D2 O2D2 C5D2 112(2) . .
C2D2 O3D2 H3D3 109.5 . .
C3D2 O4D2 H4D3 109.5 . .
C6D2 O5D2 H5D3 109.5 . .
O2D2 C1D2 O1D2 107(2) . .
O2D2 C1D2 C2D2 114(2) . .
O1D2 C1D2 C2D2 116.1(19) . .
O2D2 C1D2 H1D2 106.3 . .
O1D2 C1D2 H1D2 106.3 . .
C2D2 C1D2 H1D2 106.3 . .
O3D2 C2D2 C3D2 105.4(19) . .
O3D2 C2D2 C1D2 105.5(19) . .
C3D2 C2D2 C1D2 101.1(19) . .
O3D2 C2D2 H2D2 114.5 . .
C3D2 C2D2 H2D2 114.5 . .
C1D2 C2D2 H2D2 114.5 . .
O4D2 C3D2 C2D2 105.5(19) . .
O4D2 C3D2 C4D2 108.5(18) . .
C2D2 C3D2 C4D2 108.6(17) . .
O4D2 C3D2 H3D4 111.3 . .
C2D2 C3D2 H3D4 111.3 . .
C4D2 C3D2 H3D4 111.3 . .
O1E2 C4D2 C5D2 109(2) . .
O1E2 C4D2 C3D2 112.2(17) . .
C5D2 C4D2 C3D2 105(2) . .
O1E2 C4D2 H4D4 110.2 . .
C5D2 C4D2 H4D4 110.2 . .
C3D2 C4D2 H4D4 110.2 . .
O2D2 C5D2 C4D2 116(3) . .
O2D2 C5D2 C6D2 103(3) . .
C4D2 C5D2 C6D2 124(3) . .
O2D2 C5D2 H5D4 103.5 . .
C4D2 C5D2 H5D4 103.5 . .
C6D2 C5D2 H5D4 103.5 . .
O5D2 C6D2 C5D2 99(2) . .
O5D2 C6D2 H6D3 111.9 . .
C5D2 C6D2 H6D3 111.9 . .
O5D2 C6D2 H6D4 111.9 . .
C5D2 C6D2 H6D4 111.9 . .
H6D3 C6D2 H6D4 109.6 . .
C4D2 O1E2 C1E2 117(2) . .
C5E2 O2E2 C1E2 111.8(18) . .
C2E2 O3E2 H3E3 109.5 . .
C3E2 O4E2 H4E3 109.5 . .
C6E2 O5E2 H5E2 109.5 . .
O1E2 C1E2 C2E2 108(2) . .
O1E2 C1E2 O2E2 102(2) . .
C2E2 C1E2 O2E2 113(2) . .
O1E2 C1E2 H1E2 111.3 . .
C2E2 C1E2 H1E2 111.3 . .
O2E2 C1E2 H1E2 111.3 . .
O3E2 C2E2 C3E2 122(3) . .
O3E2 C2E2 C1E2 109(3) . .
C3E2 C2E2 C1E2 108(3) . .
O3E2 C2E2 H2E2 105.4 . .
C3E2 C2E2 H2E2 105.4 . .
C1E2 C2E2 H2E2 105.4 . .
C4E2 C3E2 O4E2 110(2) . .
C4E2 C3E2 C2E2 116(3) . .
O4E2 C3E2 C2E2 105(2) . .
C4E2 C3E2 H3E4 108.8 . .
O4E2 C3E2 H3E4 108.8 . .
C2E2 C3E2 H3E4 108.8 . .
O1F2 C4E2 C3E2 113(2) . .
O1F2 C4E2 C5E2 108(2) . .
C3E2 C4E2 C5E2 106(2) . .
O1F2 C4E2 H4E4 109.9 . .
C3E2 C4E2 H4E4 109.9 . .
C5E2 C4E2 H4E4 109.9 . .
O2E2 C5E2 C6E2 101.4(18) . .
O2E2 C5E2 C4E2 114(2) . .
C6E2 C5E2 C4E2 117.8(19) . .
O2E2 C5E2 H5E4 107.7 . .
C6E2 C5E2 H5E4 107.7 . .
C4E2 C5E2 H5E4 107.7 . .
O5E2 C6E2 C5E2 105(2) . .
O5E2 C6E2 H6E3 110.7 . .
C5E2 C6E2 H6E3 110.7 . .
O5E2 C6E2 H6E4 110.7 . .
C5E2 C6E2 H6E4 110.7 . .
H6E3 C6E2 H6E4 108.8 . .
C4E2 O1F2 C1F2 122(2) . .
C1F2 O2F2 C5F2 116(2) . .
C1F2 O2F2 K2 111.9(17) . 1_655
C5F2 O2F2 K2 132.0(12) . 1_655
C2F2 O3F2 H3F3 109.5 . .
C3F2 O4F2 H4F3 109.5 . .
C6F2 O5F2 K2 102.6(18) . 1_655
C6F2 O5F2 H5F3 109.5 . .
K2 O5F2 H5F3 118.4 1_655 .
O2F2 C1F2 O1F2 113(2) . .
O2F2 C1F2 C2F2 111(2) . .
O1F2 C1F2 C2F2 110(2) . .
O2F2 C1F2 K2 47.9(13) . 1_655
O1F2 C1F2 K2 122.2(13) . 1_655
C2F2 C1F2 K2 127.3(17) . 1_655
O2F2 C1F2 H1F2 107.4 . .
O1F2 C1F2 H1F2 107.4 . .
C2F2 C1F2 H1F2 107.4 . .
K2 C1F2 H1F2 59.6 1_655 .
O3F2 C2F2 C3F2 108.6(18) . .
O3F2 C2F2 C1F2 113(2) . .
C3F2 C2F2 C1F2 111(2) . .
O3F2 C2F2 H2F2 108.2 . .
C3F2 C2F2 H2F2 108.2 . .
C1F2 C2F2 H2F2 108.2 . .
C2F2 C3F2 O4F2 111.5(19) . .
C2F2 C3F2 C4F2 106.4(18) . .
O4F2 C3F2 C4F2 104.0(17) . .
C2F2 C3F2 H3F4 111.5 . .
O4F2 C3F2 H3F4 111.5 . .
C4F2 C3F2 H3F4 111.5 . .
O1G2 C4F2 C3F2 113.4(19) . .
O1G2 C4F2 C5F2 107.1(19) . .
C3F2 C4F2 C5F2 107.4(17) . .
O1G2 C4F2 H4F4 109.6 . .
C3F2 C4F2 H4F4 109.6 . .
C5F2 C4F2 H4F4 109.6 . .
O2F2 C5F2 C6F2 111.0(17) . .
O2F2 C5F2 C4F2 107.2(16) . .
C6F2 C5F2 C4F2 109.9(17) . .
O2F2 C5F2 H5F4 109.6 . .
C6F2 C5F2 H5F4 109.6 . .
C4F2 C5F2 H5F4 109.6 . .
O5F2 C6F2 C5F2 113(2) . .
O5F2 C6F2 H6F3 109.0 . .
C5F2 C6F2 H6F3 109.0 . .
O5F2 C6F2 H6F4 109.0 . .
C5F2 C6F2 H6F4 109.0 . .
H6F3 C6F2 H6F4 107.8 . .
C4F2 O1G2 C1G2 123(2) . .
C5G2 O2G2 C1G2 107.9(19) . .
C2G2 O3G2 H3G3 109.5 . .
C3G2 O4G2 H4G3 109.5 . .
C6G2 O5G2 H5G3 109.5 . .
O1G2 C1G2 C2G2 115(2) . .
O1G2 C1G2 O2G2 104(2) . .
C2G2 C1G2 O2G2 112(2) . .
O1G2 C1G2 H1G2 108.4 . .
C2G2 C1G2 H1G2 108.4 . .
O2G2 C1G2 H1G2 108.4 . .
C3G2 C2G2 O3G2 110(2) . .
C3G2 C2G2 C1G2 104(2) . .
O3G2 C2G2 C1G2 104(2) . .
C3G2 C2G2 H2G2 112.7 . .
O3G2 C2G2 H2G2 112.7 . .
C1G2 C2G2 H2G2 112.7 . .
C2G2 C3G2 O4G2 107(2) . .
C2G2 C3G2 C4G2 108(2) . .
O4G2 C3G2 C4G2 101(2) . .
C2G2 C3G2 H3G4 113.3 . .
O4G2 C3G2 H3G4 113.3 . .
C4G2 C3G2 H3G4 113.3 . .
O1H2 C4G2 C3G2 111(2) . .
O1H2 C4G2 C5G2 111(2) . .
C3G2 C4G2 C5G2 101.9(19) . .
O1H2 C4G2 H4G4 110.9 . .
C3G2 C4G2 H4G4 110.9 . .
C5G2 C4G2 H4G4 110.9 . .
O2G2 C5G2 C6G2 104.0(18) . .
O2G2 C5G2 C4G2 118(2) . .
C6G2 C5G2 C4G2 110.4(18) . .
O2G2 C5G2 H5G4 108.1 . .
C6G2 C5G2 H5G4 108.1 . .
C4G2 C5G2 H5G4 108.1 . .
O5G2 C6G2 C5G2 109(2) . .
O5G2 C6G2 H6G3 109.8 . .
C5G2 C6G2 H6G3 109.8 . .
O5G2 C6G2 H6G4 109.8 . .
C5G2 C6G2 H6G4 109.8 . .
H6G3 C6G2 H6G4 108.3 . .
C4G2 O1H2 C1H2 117.3(19) . .
C1H2 O2H2 C5H2 106(2) . .
C2H2 O3H2 H3H3 109.5 . .
C3H2 O4H2 H4H3 109.5 . .
C6H2 O5H2 H5H3 109.5 . .
O2H2 C1H2 O1H2 113(2) . .
O2H2 C1H2 C2H2 118(2) . .
O1H2 C1H2 C2H2 105.1(18) . .
O2H2 C1H2 H1H2 106.8 . .
O1H2 C1H2 H1H2 106.8 . .
C2H2 C1H2 H1H2 106.8 . .
O3H2 C2H2 C3H2 113.9(19) . .
O3H2 C2H2 C1H2 113(2) . .
C3H2 C2H2 C1H2 106(2) . .
O3H2 C2H2 H2H2 107.9 . .
C3H2 C2H2 H2H2 107.9 . .
C1H2 C2H2 H2H2 107.9 . .
O4H2 C3H2 C2H2 104.4(19) . .
O4H2 C3H2 C4H2 109(2) . .
C2H2 C3H2 C4H2 106(2) . .
O4H2 C3H2 H3H4 112.3 . .
C2H2 C3H2 H3H4 112.3 . .
C4H2 C3H2 H3H4 112.3 . .
C5H2 C4H2 O1A2 105(3) . .
C5H2 C4H2 C3H2 103(3) . .
O1A2 C4H2 C3H2 102(3) . .
C5H2 C4H2 H4H4 115.2 . .
O1A2 C4H2 H4H4 115.2 . .
C3H2 C4H2 H4H4 115.2 . .
C4H2 C5H2 O2H2 103(2) . .
C4H2 C5H2 C6H2 109(3) . .
O2H2 C5H2 C6H2 111(2) . .
C4H2 C5H2 H5H4 111.0 . .
O2H2 C5H2 H5H4 111.0 . .
C6H2 C5H2 H5H4 111.0 . .
O5H2 C6H2 C5H2 102(2) . .
O5H2 C6H2 H6H3 111.4 . .
C5H2 C6H2 H6H3 111.4 . .
O5H2 C6H2 H6H4 111.4 . .
C5H2 C6H2 H6H4 111.4 . .
H6H3 C6H2 H6H4 109.3 . .
O1W K1 O48 98.2(7) . .
O1W K1 Br22 66.4(5) . .
O48 K1 Br22 124.7(7) . .
O1W K1 O23 121.6(8) . .
O48 K1 O23 52.4(6) . .
Br22 K1 O23 170.8(7) . .
O1W K1 O24 83.1(7) . .
O48 K1 O24 87.7(7) . .
Br22 K1 O24 137.0(7) . .
O23 K1 O24 51.7(6) . .
O1W K1 O26 66.1(6) . .
O48 K1 O26 50.2(5) . .
Br22 K1 O26 130.0(6) . .
O23 K1 O26 56.5(6) . .
O24 K1 O26 48.2(5) . .
O1W K1 Br2 61.3(5) . .
O48 K1 Br2 152.6(7) . .
O23 K1 Br2 152.9(7) . .
O24 K1 Br2 106.1(6) . .
O26 K1 Br2 123.8(6) . .
O1W K1 W13 124.3(7) . .
O48 K1 W13 29.8(4) . .
Br22 K1 W13 143.7(6) . .
O23 K1 W13 29.2(4) . .
O24 K1 W13 78.5(5) . .
O26 K1 W13 62.5(4) . .
Br2 K1 W13 173.6(5) . .
O1W K1 Br1 55.1(5) . .
O48 K1 Br1 94.6(6) . .
O23 K1 Br1 147.0(7) . .
O24 K1 Br1 138.1(6) . .
O26 K1 Br1 104.1(5) . .
Br2 K1 Br1 59.2(3) . .
W13 K1 Br1 120.3(5) . .
O1W K1 W6 111.4(6) . .
O48 K1 W6 78.2(5) . .
Br22 K1 W6 156.9(6) . .
O23 K1 W6 28.6(4) . .
O24 K1 W6 29.0(4) . .
O26 K1 W6 60.4(4) . .
Br2 K1 W6 124.7(5) . .
W13 K1 W6 57.8(2) . .
Br1 K1 W6 164.1(5) . .
O1W K1 W14 73.2(5) . .
O48 K1 W14 26.7(4) . .
Br22 K1 W14 119.6(5) . .
O23 K1 W14 62.3(5) . .
O24 K1 W14 75.7(5) . .
O26 K1 W14 28.9(4) . .
Br2 K1 W14 133.5(5) . .
W13 K1 W14 51.4(2) . .
Br1 K1 W14 88.0(4) . .
W6 K1 W14 79.3(3) . .
O1W K1 W7 63.0(5) . .
O48 K1 W7 75.2(5) . .
Br22 K1 W7 127.9(5) . .
O23 K1 W7 61.1(5) . .
O24 K1 W7 26.3(4) . .
O26 K1 W7 26.5(4) . .
Br2 K1 W7 106.9(4) . .
W13 K1 W7 79.2(3) . .
Br1 K1 W7 114.9(4) . .
W6 K1 W7 49.74(19) . .
W14 K1 W7 55.3(2) . .
O54 K2 O2F2 137.0(7) . 1_455
O54 K2 O35 119.6(8) . 7_557
O2F2 K2 O35 85.1(7) 1_455 7_557
O54 K2 O5E2 82.3(7) . 1_455
O2F2 K2 O5E2 73.5(7) 1_455 1_455
O35 K2 O5E2 70.2(7) 7_557 1_455
O54 K2 O5F2 162.5(8) . 1_455
O2F2 K2 O5F2 51.3(6) 1_455 1_455
O35 K2 O5F2 72.8(7) 7_557 1_455
O5E2 K2 O5F2 114.7(7) 1_455 1_455
O54 K2 C1F2 116.7(7) . 1_455
O2F2 K2 C1F2 20.2(6) 1_455 1_455
O35 K2 C1F2 97.6(7) 7_557 1_455
O5E2 K2 C1F2 63.5(7) 1_455 1_455
O5F2 K2 C1F2 70.6(7) 1_455 1_455

loop_
_geom_bond_atom_site_label_1
_geom_bond_atom_site_label_2
_geom_bond_distance
_geom_bond_site_symmetry_2
W1 O1 1.69(2) .
W1 O5 1.90(3) .
W1 O3 1.91(3) .
W1 O2 1.98(2) .
W1 O4 2.03(2) .
W1 O6 2.34(2) .
W2 O4 1.68(2) .
W2 O7 1.82(2) .
W2 O8 1.87(2) .
W2 O9 1.95(2) .
W2 O10 1.98(2) .
W2 O6 2.45(2) .
W3 O11 1.74(2) .
W3 O12 1.79(2) .
W3 O2 1.83(2) .
W3 O9 1.93(2) .
W3 O13 1.96(2) .
W3 O6 2.37(2) .
W4 O16 1.75(2) .
W4 O14 1.81(2) .
W4 O17 1.87(2) .
W4 O15 1.89(2) .
W4 O12 2.08(2) .
W4 O18 2.264(18) .
W5 O19 1.72(2) .
W5 O20 1.83(2) .
W5 O15 1.86(2) .
W5 O21 1.88(2) .
W5 O5 2.07(3) .
W6 O22 1.70(2) .
W6 O23 1.88(2) .
W6 O24 1.90(2) .
W6 O3 1.90(3) .
W6 O21 1.90(2) .
W6 K1 3.910(16) .
W7 O26 1.84(2) .
W7 O24 1.86(2) .
W7 O27 1.873(19) .
W7 O28 1.91(2) .
W7 O8 1.94(2) .
W7 O25 2.305(17) .
W7 K1 4.093(16) .
W8 O29 1.724(19) .
W8 O28 1.87(2) .
W8 O10 1.88(2) .
W8 O30 1.938(19) .
W8 O31 1.952(19) .
W8 O32 2.42(2) .
W9 O33 1.69(2) .
W9 O17 1.87(2) .
W9 O34 1.88(2) .
W9 O30 1.902(19) .
W9 O13 1.94(2) .
W9 O32 2.29(2) .
W10 O36 1.701(18) .
W10 O35 1.70(2) .
W10 O37 1.87(2) .
W10 O38 1.892(18) .
W10 O34 1.94(2) .
W10 O39 2.415(17) .
W11 O40 1.778(18) .
W11 O41 1.85(2) .
W11 O38 1.860(19) .
W11 O42 1.94(2) .
W11 O16 2.00(2) .
W11 O43 2.391(18) .
W12 O44 1.68(2) .
W12 O41 1.84(2) .
W12 O20 1.92(2) .
W12 O45 1.96(2) .
W12 O46 1.99(2) .
W13 O49 1.65(2) .
W13 O45 1.86(2) .
W13 O23 1.87(2) .
W13 O48 1.914(19) .
W13 O47 1.96(2) .
W13 O50 2.42(2) .
W13 K1 3.822(16) .
W14 O48 1.841(19) .
W14 O51 1.857(18) .
W14 O52 1.884(19) .
W14 O26 1.92(2) .
W14 O53 1.95(2) .
W14 O50 2.289(18) .
W14 K1 3.968(16) .
W15 O54 1.66(2) .
W15 O31 1.852(19) .
W15 O52 1.898(19) .
W15 O55 1.95(2) .
W15 O36 2.092(18) .
W15 O39 2.408(17) .
W16 O56 1.697(18) .
W16 O57 1.79(2) .
W16 O53 1.873(19) .
W16 O55 1.88(2) .
W16 O58 2.02(2) .
W16 O61 2.43(2) .
W17 O59 1.74(2) .
W17 O60 1.85(2) .
W17 O58 1.93(2) .
W17 O42 1.939(19) .
W17 O37 2.01(2) .
W17 O61 2.30(2) .
W18 O62 1.70(2) .
W18 O46 1.87(2) .
W18 O47 1.89(2) .
W18 O60 1.92(2) .
W18 O57 1.99(2) .
W18 O61 2.33(2) .
P1 O18 1.50(2) .
P1 O25 1.512(19) .
P1 O32 1.55(2) .
P1 O6 1.55(2) .
P2 O43 1.40(2) .
P2 O39 1.55(2) .
P2 O50 1.58(2) .
P2 O61 1.63(2) .
O23 K1 3.25(2) .
O24 K1 3.28(3) .
O26 K1 3.40(3) .
O35 K2 2.85(2) 7_557
O48 K1 3.09(3) .
O54 K2 2.77(2) .
Ta1 O1W 2.295(18) .
Ta1 Br3 2.604(4) .
Ta1 Br4 2.612(4) .
Ta1 Br2 2.612(4) .
Ta1 Br1 2.613(4) .
Ta1 Br24 2.614(8) .
Ta1 Br22 2.630(8) .
Ta1 Br21 2.644(8) .
Ta1 Br23 2.648(8) .
Ta1 Ta3A 2.887(2) .
Ta1 Ta6A 2.895(2) .
Ta1 Ta4B 2.897(3) .
Ta2 O2W 2.200(17) .
Ta2 Br5 2.589(4) .
Ta2 Br8 2.594(4) .
Ta2 Br26 2.617(8) .
Ta2 Br7 2.619(4) .
Ta2 Br6 2.624(4) .
Ta2 Br25 2.633(8) .
Ta2 Br27 2.633(8) .
Ta2 Br28 2.669(8) .
Ta2 Ta5B 2.887(4) .
Ta2 Ta6B 2.892(3) .
Ta2 Ta4B 2.894(4) .
O1W K1 2.56(2) .
Ta3A O3AW 2.291(16) .
Ta3A Br5 2.601(4) .
Ta3A Br1 2.610(5) .
Ta3A Br9 2.614(4) .
Ta3A Br12 2.639(4) .
Ta3A Ta4A 2.911(2) .
Ta3A Ta6A 2.914(2) .
Ta4A O4AW 2.267(16) .
Ta4A Br6 2.594(5) .
Ta4A Br2 2.600(5) .
Ta4A Br10 2.611(4) .
Ta4A Br9 2.630(5) .
Ta4A Ta5A 2.920(3) .
Ta5A O5AW 2.291(16) .
Ta5A Br7 2.590(5) .
Ta5A Br3 2.597(5) .
Ta5A Br11 2.618(4) .
Ta5A Br10 2.639(4) .
Ta5A Ta6A 2.905(2) .
Ta6A O6AW 2.290(12) .
Ta6A Br8 2.586(5) .
Ta6A Br4 2.598(5) .
Ta6A Br11 2.624(4) .
Ta6A Br12 2.650(4) .
Br1 K1 3.831(16) .
Br2 K1 3.438(16) .
Ta3B O3BW 2.271(13) .
Ta3B Br25 2.613(9) .
Ta3B Br21 2.619(9) .
Ta3B Br29 2.622(8) .
Ta3B Br32 2.628(7) .
Ta3B Ta4B 2.899(4) .
Ta3B Ta6B 2.908(4) .
Ta4B O4BW 2.290(15) .
Ta4B Br22 2.617(9) .
Ta4B Br30 2.618(7) .
Ta4B Br29 2.626(7) .
Ta4B Br26 2.632(9) .
Ta4B Ta5B 2.911(4) .
Ta5B O5BW 2.281(15) .
Ta5B Br31 2.610(7) .
Ta5B Br27 2.641(9) .
Ta5B Br30 2.647(7) .
Ta5B Br23 2.652(9) .
Ta5B Ta6B 2.894(4) .
Ta6B O6BW 2.281(17) .
Ta6B Br31 2.629(7) .
Ta6B Br32 2.652(7) .
Ta6B Br28 2.655(9) .
Ta6B Br24 2.662(9) .
Br22 K1 3.207(17) .
O1A1 C1A1 1.42(2) .
O1A1 C4H1 1.45(3) .
O2A1 C1A1 1.46(3) .
O2A1 C5A1 1.57(3) .
O3A1 C2A1 1.40(3) .
O3A1 H3A1 0.8400 .
O4A1 C3A1 1.38(3) .
O4A1 H4A1 0.8400 .
O5A1 C6A1 1.45(2) .
O5A1 H5A1 0.8400 .
C1A1 C2A1 1.52(2) .
C1A1 H1A1 1.0000 .
C2A1 C3A1 1.50(2) .
C2A1 H2A1 1.0000 .
C3A1 C4A1 1.51(2) .
C3A1 H3A2 1.0000 .
C4A1 O1B1 1.40(3) .
C4A1 C5A1 1.52(2) .
C4A1 H4A2 1.0000 .
C5A1 C6A1 1.45(4) .
C5A1 H5A2 1.0000 .
C6A1 H6A1 0.9900 .
C6A1 H6A2 0.9900 .
O1B1 C1B1 1.49(3) .
O2B1 C1B1 1.32(4) .
O2B1 C5B1 1.57(4) .
O3B1 C2B1 1.44(2) .
O3B1 H3B1 0.8400 .
O4B1 C3B1 1.45(4) .
O4B1 H4B1 0.8400 .
O5B1 C6B1 1.45(2) .
O5B1 H5B1 0.8400 .
C1B1 C2B1 1.57(4) .
C1B1 H1B1 1.0000 .
C2B1 C3B1 1.511(18) .
C2B1 H2B1 1.0000 .
C3B1 C4B1 1.47(4) .
C3B1 H3B2 1.0000 .
C4B1 O1C1 1.45(4) .
C4B1 C5B1 1.46(4) .
C4B1 H4B2 1.0000 .
C5B1 C6B1 1.41(4) .
C5B1 H5B2 1.0000 .
C6B1 H6B1 0.9900 .
C6B1 H6B2 0.9900 .
O1C1 C1C1 1.34(4) .
O2C1 C1C1 1.34(3) .
O2C1 C5C1 1.39(4) .
O3C1 C2C1 1.46(3) .
O3C1 H3C1 0.8400 .
O4C1 C3C1 1.34(4) .
O4C1 H4C1 0.8400 .
O5C1 C6C1 1.48(5) .
O5C1 H5C1 0.8400 .
C1C1 C2C1 1.52(2) .
C1C1 H1C1 1.0000 .
C2C1 C3C1 1.49(4) .
C2C1 H2C1 1.0000 .
C3C1 C4C1 1.49(4) .
C3C1 H3C2 1.0000 .
C4C1 O1D1 1.33(3) .
C4C1 C5C1 1.56(4) .
C4C1 H4C2 1.0000 .
C5C1 C6C1 1.44(5) .
C5C1 H5C3 1.0000 .
C6C1 H6C1 0.9900 .
C6C1 H6C2 0.9900 .
O1D1 C1D1 1.47(4) .
O2D1 C5D1 1.36(4) .
O2D1 C1D1 1.38(4) .
O3D1 C2D1 1.38(4) .
O3D1 H3D1 0.8400 .
O4D1 C3D1 1.41(3) .
O4D1 H4D1 0.8400 .
O5D1 C6D1 1.45(2) .
O5D1 H5D1 0.8400 .
C1D1 C2D1 1.44(4) .
C1D1 H1D1 1.0000 .
C2D1 C3D1 1.58(3) .
C2D1 H2D1 1.0000 .
C3D1 C4D1 1.51(2) .
C3D1 H3D2 1.0000 .
C4D1 O1E1 1.33(4) .
C4D1 C5D1 1.45(3) .
C4D1 H4D2 1.0000 .
C5D1 C6D1 1.51(2) .
C5D1 H5D2 1.0000 .
C6D1 H6D1 0.9900 .
C6D1 H6D2 0.9900 .
O1E1 C1E1 1.51(4) .
O2E1 C1E1 1.30(3) .
O2E1 C5E1 1.53(4) .
O3E1 C2E1 1.39(3) .
O3E1 H3E1 0.8400 .
O4E1 C3E1 1.45(5) .
O4E1 H4E1 0.8400 .
O5E1 C6E1 1.45(4) .
O5E1 H5E1 0.8400 .
C1E1 C2E1 1.52(2) .
C1E1 H1E1 1.0000 .
C2E1 C3E1 1.52(2) .
C2E1 H2E1 1.0000 .
C3E1 C4E1 1.51(5) .
C3E1 H3E2 1.0000 .
C4E1 O1F1 1.29(3) .
C4E1 C5E1 1.44(4) .
C4E1 H4E2 1.0000 .
C5E1 C6E1 1.44(4) .
C5E1 H5E3 1.0000 .
C6E1 H6E1 0.9900 .
C6E1 H6E2 0.9900 .
O1F1 C1F1 1.41(3) .
O2F1 C5F1 1.41(4) .
O2F1 C1F1 1.47(4) .
O3F1 C2F1 1.42(5) .
O3F1 H3F1 0.8400 .
O4F1 C3F1 1.46(2) .
O4F1 H4F1 0.8400 .
O5F1 C6F1 1.46(5) .
O5F1 H5F1 0.8400 .
C1F1 C2F1 1.45(5) .
C1F1 H1F1 1.0000 .
C2F1 C3F1 1.58(5) .
C2F1 H2F1 1.0000 .
C3F1 C4F1 1.516(19) .
C3F1 H3F2 1.0000 .
C4F1 O1G1 1.47(3) .
C4F1 C5F1 1.52(2) .
C4F1 H4F2 1.0000 .
C5F1 C6F1 1.55(5) .
C5F1 H5F2 1.0000 .
C6F1 H6F1 0.9900 .
C6F1 H6F2 0.9900 .
O1G1 C1G1 1.47(4) .
O2G1 C5G1 1.37(4) .
O2G1 C1G1 1.37(3) .
O3G1 C2G1 1.41(4) .
O3G1 H3G1 0.8400 .
O4G1 C3G1 1.35(5) .
O4G1 H4G1 0.8400 .
O5G1 C6G1 1.44(2) .
O5G1 H5G1 0.8400 .
C1G1 C2G1 1.51(2) .
C1G1 H1G1 1.0000 .
C2G1 C3G1 1.54(6) .
C2G1 H2G1 1.0000 .
C3G1 C4G1 1.59(6) .
C3G1 H3G2 1.0000 .
C4G1 O1H1 1.23(5) .
C4G1 C5G1 1.41(5) .
C4G1 H4G2 1.0000 .
C5G1 C6G1 1.43(5) .
C5G1 H5G2 1.0000 .
C6G1 H6G1 0.9900 .
C6G1 H6G2 0.9900 .
O1H1 C1H1 1.51(3) .
O2H1 C1H1 1.36(4) .
O2H1 C5H1 1.56(4) .
O3H1 C2H1 1.449(19) .
O3H1 H3H1 0.8400 .
O4H1 C3H1 1.34(4) .
O4H1 H4H1 0.8400 .
O5H1 C6H1 1.45(2) .
O5H1 H5H1 0.8400 .
C1H1 C2H1 1.50(2) .
C1H1 H1H1 1.0000 .
C2H1 C3H1 1.515(18) .
C2H1 H2H1 1.0000 .
C3H1 C4H1 1.52(2) .
C3H1 H3H2 1.0000 .
C4H1 C5H1 1.48(4) .
C4H1 H4H2 1.0000 .
C5H1 C6H1 1.59(5) .
C5H1 H5H2 1.0000 .
C6H1 H6H1 0.9900 .
C6H1 H6H2 0.9900 .
O1A2 C4H2 1.50(5) .
O1A2 C1A2 1.53(4) .
O2A2 C1A2 1.47(4) .
O2A2 C5A2 1.51(3) .
O3A2 C2A2 1.43(2) .
O3A2 H3A3 0.8400 .
O4A2 C3A2 1.32(4) .
O4A2 H4A3 0.8400 .
O5A2 C6A2 1.42(2) .
O5A2 H5A3 0.8400 .
C1A2 C2A2 1.50(4) .
C1A2 H1A2 1.0000 .
C2A2 C3A2 1.44(4) .
C2A2 H2A2 1.0000 .
C3A2 C4A2 1.52(4) .
C3A2 H3A4 1.0000 .
C4A2 O1B2 1.38(3) .
C4A2 C5A2 1.48(2) .
C4A2 H4A4 1.0000 .
C5A2 C6A2 1.460(19) .
C5A2 H5A4 1.0000 .
C6A2 H6A3 0.9900 .
C6A2 H6A4 0.9900 .
O1B2 C1B2 1.426(19) .
O2B2 C1B2 1.34(3) .
O2B2 C5B2 1.46(4) .
O3B2 C2B2 1.44(2) .
O3B2 H3B3 0.8400 .
O4B2 C3B2 1.40(4) .
O4B2 H4B3 0.8400 .
O5B2 C6B2 1.451(19) .
O5B2 H5B3 0.8400 .
C1B2 C2B2 1.51(2) .
C1B2 H1B2 1.0000 .
C2B2 C3B2 1.36(4) .
C2B2 H2B2 1.0000 .
C3B2 C4B2 1.43(4) .
C3B2 H3B4 1.0000 .
C4B2 O1C2 1.45(3) .
C4B2 C5B2 1.51(2) .
C4B2 H4B4 1.0000 .
C5B2 C6B2 1.42(4) .
C5B2 H5B4 1.0000 .
C6B2 H6B3 0.9900 .
C6B2 H6B4 0.9900 .
O1C2 C1C2 1.49(4) .
O2C2 C1C2 1.47(4) .
O2C2 C5C2 1.53(4) .
O3C2 C2C2 1.39(2) .
O3C2 H3C3 0.8400 .
O4C2 C3C2 1.42(4) .
O4C2 H4C3 0.8400 .
O5C2 C6C2 1.44(2) .
O5C2 H5C2 0.8400 .
C1C2 C2C2 1.58(4) .
C1C2 H1C2 1.0000 .
C2C2 C3C2 1.47(4) .
C2C2 H2C2 1.0000 .
C3C2 C4C2 1.51(4) .
C3C2 H3C4 1.0000 .
C4C2 C5C2 1.44(4) .
C4C2 O1D2 1.47(3) .
C4C2 H4C4 1.0000 .
C5C2 C6C2 1.44(5) .
C5C2 H5C4 1.0000 .
C6C2 H6C3 0.9900 .
C6C2 H6C4 0.9900 .
O1D2 C1D2 1.43(3) .
O2D2 C1D2 1.34(3) .
O2D2 C5D2 1.45(4) .
O3D2 C2D2 1.44(3) .
O3D2 H3D3 0.8400 .
O4D2 C3D2 1.48(3) .
O4D2 H4D3 0.8400 .
O5D2 C6D2 1.456(19) .
O5D2 H5D3 0.8400 .
C1D2 C2D2 1.52(2) .
C1D2 H1D2 1.0000 .
C2D2 C3D2 1.49(2) .
C2D2 H2D2 1.0000 .
C3D2 C4D2 1.52(2) .
C3D2 H3D4 1.0000 .
C4D2 O1E2 1.32(3) .
C4D2 C5D2 1.46(4) .
C4D2 H4D4 1.0000 .
C5D2 C6D2 1.51(5) .
C5D2 H5D4 1.0000 .
C6D2 H6D3 0.9900 .
C6D2 H6D4 0.9900 .
O1E2 C1E2 1.49(4) .
O2E2 C5E2 1.49(3) .
O2E2 C1E2 1.56(4) .
O3E2 C2E2 1.37(3) .
O3E2 H3E3 0.8400 .
O4E2 C3E2 1.48(4) .
O4E2 H4E3 0.8400 .
O5E2 C6E2 1.37(4) .
O5E2 H5E2 0.8400 .
C1E2 C2E2 1.53(4) .
C1E2 H1E2 1.0000 .
C2E2 C3E2 1.47(4) .
C2E2 H2E2 1.0000 .
C3E2 C4E2 1.42(4) .
C3E2 H3E4 1.0000 .
C4E2 O1F2 1.35(3) .
C4E2 C5E2 1.51(2) .
C4E2 H4E4 1.0000 .
C5E2 C6E2 1.60(3) .
C5E2 H5E4 1.0000 .
C6E2 H6E3 0.9900 .
C6E2 H6E4 0.9900 .
O1F2 C1F2 1.46(4) .
O2F2 C1F2 1.32(3) .
O2F2 C5F2 1.41(3) .
O2F2 K2 2.83(2) 1_655
O3F2 C2F2 1.41(3) .
O3F2 H3F3 0.8400 .
O4F2 C3F2 1.45(2) .
O4F2 H4F3 0.8400 .
O5F2 C6F2 1.32(4) .
O5F2 K2 3.41(3) 1_655
O5F2 H5F3 0.8400 .
C1F2 C2F2 1.52(2) .
C1F2 K2 3.55(3) 1_655
C1F2 H1F2 1.0000 .
C2F2 C3F2 1.43(3) .
C2F2 H2F2 1.0000 .
C3F2 C4F2 1.57(3) .
C3F2 H3F4 1.0000 .
C4F2 O1G2 1.35(3) .
C4F2 C5F2 1.53(2) .
C4F2 H4F4 1.0000 .
C5F2 C6F2 1.522(19) .
C5F2 H5F4 1.0000 .
C6F2 H6F3 0.9900 .
C6F2 H6F4 0.9900 .
O1G2 C1G2 1.47(4) .
O2G2 C5G2 1.40(3) .
O2G2 C1G2 1.55(3) .
O3G2 C2G2 1.45(2) .
O3G2 H3G3 0.8400 .
O4G2 C3G2 1.44(3) .
O4G2 H4G3 0.8400 .
O5G2 C6G2 1.45(2) .
O5G2 H5G3 0.8400 .
C1G2 C2G2 1.50(4) .
C1G2 H1G2 1.0000 .
C2G2 C3G2 1.36(4) .
C2G2 H2G2 1.0000 .
C3G2 C4G2 1.59(3) .
C3G2 H3G4 1.0000 .
C4G2 O1H2 1.46(4) .
C4G2 C5G2 1.52(2) .
C4G2 H4G4 1.0000 .
C5G2 C6G2 1.56(3) .
C5G2 H5G4 1.0000 .
C6G2 H6G3 0.9900 .
C6G2 H6G4 0.9900 .
O1H2 C1H2 1.49(3) .
O2H2 C1H2 1.36(3) .
O2H2 C5H2 1.53(3) .
O3H2 C2H2 1.42(3) .
O3H2 H3H3 0.8400 .
O4H2 C3H2 1.44(2) .
O4H2 H4H3 0.8400 .
O5H2 C6H2 1.447(19) .
O5H2 H5H3 0.8400 .
C1H2 C2H2 1.51(2) .
C1H2 H1H2 1.0000 .
C2H2 C3H2 1.46(4) .
C2H2 H2H2 1.0000 .
C3H2 C4H2 1.55(4) .
C3H2 H3H4 1.0000 .
C4H2 C5H2 1.51(5) .
C4H2 H4H4 1.0000 .
C5H2 C6H2 1.57(4) .
C5H2 H5H4 1.0000 .
C6H2 H6H3 0.9900 .
C6H2 H6H4 0.9900 .
K2 O2F2 2.83(2) 1_455
K2 O35 2.85(2) 7_557
K2 O5E2 3.04(3) 1_455
K2 O5F2 3.41(3) 1_455
K2 C1F2 3.55(3) 1_455
